data_7104846
loop_
_publ_author_name
'Cherian, Anna E.'
'Lobkovsky, Emil B.'
'Coates, Geoffrey W.'

_publ_section_title
;
 Chiral anilines: development of C2-symmetric, late-transition metal
 catalysts for isoselective 2-butene polymerization
;
_journal_coden_ASTM CHCOFS
_journal_issue 20
_journal_name_full
;
 Chemical Communications (Cambridge, United Kingdom)
;
_journal_page_first 2566
_journal_page_last 2567
_journal_paper_doi 10.1039/b307659h
_journal_year 2003
_chemical_formula_moiety 'C58 H52 Br2 N2 Ni, (C4 H8 O)0.5'
_chemical_formula_sum 'C60 H56 Br2 N2 Ni O0.5'
_chemical_formula_weight 1027.73
_space_group_IT_number 4
_symmetry_cell_setting monoclinic
_symmetry_space_group_name_Hall 'P 2yb'
_symmetry_space_group_name_H-M 'P 1 21 1'
_atom_sites_solution_hydrogens geom
_atom_sites_solution_primary direct
_atom_sites_solution_secondary difmap
_audit_creation_method SHELXL-97
_cell_angle_alpha 90.00
_cell_angle_beta 99.863(2)
_cell_angle_gamma 90.00
_cell_formula_units_Z 12
_cell_length_a 26.236(3)
_cell_length_b 15.3526(16)
_cell_length_c 39.579(4)
_cell_measurement_temperature 173(2)
_cell_volume 15707(3)
_computing_cell_refinement 'Bruker SAINT'
_computing_data_collection 'Bruker SMART'
_computing_data_reduction 'Bruker SHELXTL'
_computing_molecular_graphics 'Bruker SHELXTL'
_computing_publication_material 'Bruker SHELXTL'
_computing_structure_refinement 'SHELXL-97 (Sheldrick, 1997)'
_computing_structure_solution 'SHELXS-97 (Sheldrick, 1990)'
_diffrn_ambient_temperature 173(2)
_diffrn_measured_fraction_theta_full 0.866
_diffrn_measured_fraction_theta_max 0.866
_diffrn_measurement_device_type 'Bruker 1K CCD area detector'
_diffrn_measurement_method '0.3 deg. omega scans'
_diffrn_radiation_monochromator graphite
_diffrn_radiation_source 'fine-focus sealed tube'
_diffrn_radiation_type MoK\a
_diffrn_radiation_wavelength 0.71073
_diffrn_reflns_av_R_equivalents 0.0475
_diffrn_reflns_av_sigmaI/netI 0.1255
_diffrn_reflns_limit_h_max 11
_diffrn_reflns_limit_h_min -26
_diffrn_reflns_limit_k_max 15
_diffrn_reflns_limit_k_min -13
_diffrn_reflns_limit_l_max 34
_diffrn_reflns_limit_l_min -34
_diffrn_reflns_number 23732
_diffrn_reflns_theta_full 20.82
_diffrn_reflns_theta_max 20.82
_diffrn_reflns_theta_min 0.79
_exptl_absorpt_coefficient_mu 1.937
_exptl_absorpt_correction_T_max 0.8299
_exptl_absorpt_correction_T_min 0.5113
_exptl_absorpt_correction_type SADABS
_exptl_crystal_colour red
_exptl_crystal_density_diffrn 1.304
_exptl_crystal_density_method 'not measured'
_exptl_crystal_description rod
_exptl_crystal_F_000 6338
_exptl_crystal_size_max 0.40
_exptl_crystal_size_mid 0.15
_exptl_crystal_size_min 0.10
_refine_diff_density_max 2.141
_refine_diff_density_min -0.494
_refine_diff_density_rms 0.105
_refine_ls_abs_structure_details 'Flack H D (1983), Acta Cryst. A39, 876-881'
_refine_ls_abs_structure_Flack 0.051(13)
_refine_ls_extinction_method none
_refine_ls_goodness_of_fit_ref 1.051
_refine_ls_hydrogen_treatment riding
_refine_ls_matrix_type fullcycle
_refine_ls_number_parameters 1663
_refine_ls_number_reflns 22121
_refine_ls_number_restraints 3457
_refine_ls_restrained_S_all 1.004
_refine_ls_R_factor_all 0.1176
_refine_ls_R_factor_gt 0.0819
_refine_ls_shift/su_max 0.443
_refine_ls_shift/su_mean 0.024
_refine_ls_structure_factor_coef Fsqd
_refine_ls_weighting_details 'calc w=1/[\s^2^(Fo^2^)+(0.1112P)^2^+0.0000P] where P=(Fo^2^+2Fc^2^)/3'
_refine_ls_weighting_scheme calc
_refine_ls_wR_factor_gt 0.1976
_refine_ls_wR_factor_ref 0.2151
_reflns_number_gt 14561
_reflns_number_total 22121
_reflns_threshold_expression >2sigma(I)
_cod_data_source_file b307659h.txt
_cod_data_source_block anna6
_cod_depositor_comments
;
 Changing the summary chemical formula to 'C60 H56 Br2 N2 Ni O0.5' and
 the moiety chemical formula to 'C58 H52 Br2 N2 Ni, (C4 H8 O)0.5'.

 Antanas Vaitkus,
 2018-08-15

The following automatic conversions were performed:
'_symmetry_cell_setting' value 'Monoclinic' changed to 'monoclinic'
according to '/home/saulius/struct/CIF-dictionaries/cif_core.dic'
dictionary named 'cif_core.dic' version 2.4.1 from 2010-06-29.

Automatic conversion script
Id: cif_fix_enum 1527 2010-12-29 10:47:43Z saulius 
;
_cod_original_sg_symbol_H-M P2(1)
_cod_original_formula_sum '(C58 H52 Br2 N2 Ni)6, (C4 H8 O)3'
_cod_database_code 7104846

loop_
_symmetry_equiv_pos_as_xyz
'x, y, z'
'-x, y+1/2, -z'

loop_
_atom_site_label
_atom_site_type_symbol
_atom_site_fract_x
_atom_site_fract_y
_atom_site_fract_z
_atom_site_U_iso_or_equiv
_atom_site_adp_type
_atom_site_occupancy
_atom_site_symmetry_multiplicity
_atom_site_calc_flag
_atom_site_refinement_flags
_atom_site_disorder_assembly
_atom_site_disorder_group
Ni1 Ni 0.62650(8) 0.03444(17) 0.54715(6) 0.0343(7) Uani 1 1 d . . .
Br1 Br 0.69879(8) 0.03478(16) 0.51956(6) 0.0494(6) Uani 1 1 d . . .
Br2 Br 0.58220(9) 0.16379(16) 0.55225(6) 0.0594(7) Uani 1 1 d . . .
N1 N 0.5749(5) -0.0621(8) 0.5311(4) 0.024(4) Uiso 1 1 d . . .
N2 N 0.6456(5) -0.0468(9) 0.5886(4) 0.029(4) Uiso 1 1 d . . .
Ni1D Ni 0.68442(9) 0.54348(17) 0.11180(6) 0.0376(7) Uani 1 1 d . . .
Br1D Br 0.60475(8) 0.53449(17) 0.13130(6) 0.0601(7) Uani 1 1 d . . .
Br2D Br 0.72740(8) 0.67533(15) 0.10891(6) 0.0505(7) Uani 1 1 d . . .
N1D N 0.7400(5) 0.4522(8) 0.1299(4) 0.024(4) Uiso 1 1 d . . .
N2D N 0.6710(5) 0.4642(8) 0.0705(4) 0.025(4) Uiso 1 1 d . . .
Ni1E Ni 1.06308(9) 0.54091(17) 0.79092(6) 0.0347(7) Uani 1 1 d . . .
Br1E Br 0.98860(7) 0.54878(15) 0.81596(6) 0.0448(6) Uani 1 1 d . . .
Br2E Br 1.11215(9) 0.66401(16) 0.78383(6) 0.0570(7) Uani 1 1 d . . .
N1E N 1.1102(5) 0.4429(8) 0.8109(4) 0.022(4) Uiso 1 1 d . . .
N2E N 1.0509(5) 0.4588(9) 0.7505(4) 0.032(4) Uiso 1 1 d . . .
Ni1C Ni 0.41382(8) 0.02021(18) 0.22386(6) 0.0368(7) Uani 1 1 d . . .
Br1C Br 0.40835(7) -0.09737(15) 0.18641(6) 0.0524(7) Uani 1 1 d . . .
Br2C Br 0.40888(7) 0.00586(15) 0.28222(6) 0.0474(6) Uani 1 1 d . . .
N1C N 0.4750(5) 0.1028(10) 0.2192(4) 0.041(4) Uiso 1 1 d . . .
N2C N 0.3672(5) 0.1200(9) 0.2019(4) 0.027(4) Uiso 1 1 d . . .
Ni1A Ni 0.78118(8) 0.02065(17) -0.10357(7) 0.0369(7) Uani 1 1 d . . .
Br1A Br 0.79208(8) -0.10542(16) -0.13489(6) 0.0572(7) Uani 1 1 d . . .
Br2A Br 0.75452(7) 0.01445(16) -0.05021(5) 0.0441(6) Uani 1 1 d . . .
N1A N 0.8430(5) 0.0979(8) -0.1042(4) 0.027(4) Uiso 1 1 d . . .
N2A N 0.7416(5) 0.1184(9) -0.1338(4) 0.031(4) Uiso 1 1 d . . .
Ni1B Ni 0.88857(8) 0.51424(18) 0.42628(6) 0.0353(7) Uani 1 1 d . . .
Br1B Br 0.89612(8) 0.51631(16) 0.36826(6) 0.0536(6) Uani 1 1 d . . .
Br2B Br 0.89734(8) 0.38451(15) 0.45770(6) 0.0494(6) Uani 1 1 d . . .
N1B N 0.9302(5) 0.6067(9) 0.4554(4) 0.029(4) Uiso 1 1 d . . .
N2B N 0.8292(5) 0.5950(8) 0.4324(3) 0.024(4) Uiso 1 1 d . . .
C1 C 0.5794(6) -0.1247(11) 0.5529(4) 0.023(5) Uiso 1 1 d . . .
C2 C 0.5522(7) -0.2106(13) 0.5552(5) 0.041(6) Uiso 1 1 d . . .
C3 C 0.5139(6) -0.2520(12) 0.5320(5) 0.032(5) Uiso 1 1 d . . .
H3A H 0.5002 -0.2276 0.5103 0.039 Uiso 1 1 calc R . .
C4 C 0.4964(7) -0.3353(14) 0.5434(5) 0.049(6) Uiso 1 1 d . . .
H4A H 0.4712 -0.3680 0.5285 0.059 Uiso 1 1 calc R . .
C5 C 0.5168(7) -0.3687(13) 0.5771(5) 0.042(6) Uiso 1 1 d . . .
H5A H 0.5036 -0.4217 0.5845 0.051 Uiso 1 1 calc R . .
C6 C 0.5556(6) -0.3239(12) 0.5989(5) 0.027(5) Uiso 1 1 d . . .
C7 C 0.5810(7) -0.3515(13) 0.6306(5) 0.036(5) Uiso 1 1 d . . .
H7A H 0.5725 -0.4062 0.6394 0.043 Uiso 1 1 calc R . .
C8 C 0.6171(8) -0.3026(14) 0.6488(6) 0.056(7) Uiso 1 1 d . . .
H8A H 0.6329 -0.3240 0.6706 0.068 Uiso 1 1 calc R . .
C9 C 0.6344(7) -0.2185(12) 0.6382(5) 0.035(5) Uiso 1 1 d . . .
H9A H 0.6599 -0.1841 0.6521 0.042 Uiso 1 1 calc R . .
C10 C 0.6105(7) -0.1939(13) 0.6063(6) 0.041(6) Uiso 1 1 d . . .
C11 C 0.6146(7) -0.1162(13) 0.5847(5) 0.040(5) Uiso 1 1 d . . .
C12 C 0.5723(7) -0.2437(13) 0.5866(5) 0.040(6) Uiso 1 1 d . . .
C13 C 0.5379(6) -0.0674(12) 0.4985(5) 0.030(5) Uiso 1 1 d . . .
C14 C 0.5485(6) -0.0929(12) 0.4687(5) 0.030(5) Uiso 1 1 d . . .
C15 C 0.5080(8) -0.1057(15) 0.4395(6) 0.061(7) Uiso 1 1 d . . .
H15A H 0.5156 -0.1282 0.4186 0.074 Uiso 1 1 calc R . .
C16 C 0.4563(7) -0.0839(12) 0.4430(5) 0.036(5) Uiso 1 1 d . . .
C17 C 0.4467(8) -0.0513(13) 0.4743(6) 0.047(6) Uiso 1 1 d . . .
H17A H 0.4122 -0.0347 0.4759 0.056 Uiso 1 1 calc R . .
C18 C 0.4834(7) -0.0419(12) 0.5025(5) 0.036(5) Uiso 1 1 d . . .
C19 C 0.4145(8) -0.0969(16) 0.4113(6) 0.075(8) Uiso 1 1 d . . .
H19A H 0.3808 -0.0793 0.4167 0.113 Uiso 1 1 calc R . .
H19B H 0.4132 -0.1584 0.4046 0.113 Uiso 1 1 calc R . .
H19C H 0.4226 -0.0612 0.3924 0.113 Uiso 1 1 calc R . .
C20 C 0.6041(6) -0.1200(12) 0.4642(5) 0.030(5) Uiso 1 1 d . . .
H20A H 0.6288 -0.0943 0.4837 0.036 Uiso 1 1 calc R . .
C21 C 0.6161(7) -0.0807(12) 0.4312(6) 0.054(6) Uiso 1 1 d D . .
C22 C 0.6217(6) 0.0075(13) 0.4285(6) 0.058(6) Uiso 1 1 d D . .
H22A H 0.6172 0.0436 0.4472 0.069 Uiso 1 1 calc R . .
C23 C 0.6340(8) 0.0462(19) 0.3989(6) 0.102(10) Uiso 1 1 d D . .
H23A H 0.6375 0.1076 0.3973 0.122 Uiso 1 1 calc R . .
C24 C 0.6408(9) -0.0072(15) 0.3722(7) 0.089(9) Uiso 1 1 d D . .
H24A H 0.6507 0.0189 0.3526 0.107 Uiso 1 1 calc R . .
C25 C 0.6341(9) -0.0960(16) 0.3720(7) 0.097(9) Uiso 1 1 d D . .
H25A H 0.6365 -0.1315 0.3527 0.116 Uiso 1 1 calc R . .
C26 C 0.6237(8) -0.1285(17) 0.4026(6) 0.075(8) Uiso 1 1 d D . .
H26A H 0.6214 -0.1900 0.4043 0.090 Uiso 1 1 calc R . .
C27 C 0.6088(7) -0.2154(12) 0.4669(5) 0.045(6) Uiso 1 1 d . . .
H27A H 0.6431 -0.2331 0.4627 0.068 Uiso 1 1 calc R . .
H27B H 0.5821 -0.2426 0.4498 0.068 Uiso 1 1 calc R . .
H27C H 0.6045 -0.2340 0.4899 0.068 Uiso 1 1 calc R . .
C28 C 0.4747(6) 0.0016(11) 0.5375(5) 0.032(5) Uiso 1 1 d . . .
H28A H 0.5068 0.0349 0.5469 0.038 Uiso 1 1 calc R . .
C29 C 0.4643(6) -0.0616(12) 0.5651(5) 0.049(6) Uiso 1 1 d D . .
C30 C 0.4251(6) -0.1199(10) 0.5563(5) 0.050(6) Uiso 1 1 d D . .
H30A H 0.4070 -0.1230 0.5333 0.060 Uiso 1 1 calc R . .
C31 C 0.4121(8) -0.1749(13) 0.5816(5) 0.063(7) Uiso 1 1 d D . .
H31A H 0.3857 -0.2176 0.5762 0.076 Uiso 1 1 calc R . .
C32 C 0.4385(7) -0.1656(13) 0.6148(5) 0.060(7) Uiso 1 1 d D . .
H32A H 0.4273 -0.1992 0.6324 0.072 Uiso 1 1 calc R . .
C33 C 0.4801(8) -0.1105(14) 0.6239(6) 0.079(8) Uiso 1 1 d D . .
H33A H 0.4997 -0.1093 0.6465 0.095 Uiso 1 1 calc R . .
C34 C 0.4915(8) -0.0574(13) 0.5982(5) 0.055(7) Uiso 1 1 d D . .
H34A H 0.5189 -0.0166 0.6034 0.066 Uiso 1 1 calc R . .
C35 C 0.4305(7) 0.0681(13) 0.5281(6) 0.055(7) Uiso 1 1 d . . .
H35A H 0.4236 0.0968 0.5490 0.082 Uiso 1 1 calc R . .
H35B H 0.3992 0.0379 0.5169 0.082 Uiso 1 1 calc R . .
H35C H 0.4405 0.1119 0.5124 0.082 Uiso 1 1 calc R . .
C36 C 0.6850(7) -0.0378(13) 0.6184(6) 0.039(6) Uiso 1 1 d . . .
C37 C 0.6753(7) 0.0149(14) 0.6444(5) 0.043(5) Uiso 1 1 d . . .
C38 C 0.7130(6) 0.0189(13) 0.6731(5) 0.036(5) Uiso 1 1 d . . .
H38A H 0.7071 0.0552 0.6915 0.044 Uiso 1 1 calc R . .
C39 C 0.7604(7) -0.0282(13) 0.6769(6) 0.044(6) Uiso 1 1 d . . .
C40 C 0.7677(7) -0.0762(12) 0.6487(5) 0.035(5) Uiso 1 1 d . . .
H40A H 0.7989 -0.1080 0.6494 0.041 Uiso 1 1 calc R . .
C41 C 0.7310(7) -0.0792(12) 0.6197(5) 0.032(5) Uiso 1 1 d . . .
C42 C 0.8009(8) -0.0222(14) 0.7097(6) 0.060(7) Uiso 1 1 d . . .
H42A H 0.7877 0.0143 0.7265 0.089 Uiso 1 1 calc R . .
H42B H 0.8328 0.0035 0.7042 0.089 Uiso 1 1 calc R . .
H42C H 0.8084 -0.0807 0.7192 0.089 Uiso 1 1 calc R . .
C43 C 0.6236(6) 0.0609(12) 0.6448(5) 0.035(5) Uiso 1 1 d . . .
H43A H 0.6037 0.0629 0.6209 0.041 Uiso 1 1 calc R . .
C44 C 0.6352(6) 0.1569(12) 0.6580(5) 0.042(6) Uiso 1 1 d D . .
C45 C 0.6136(7) 0.1917(14) 0.6848(5) 0.067(7) Uiso 1 1 d D . .
H45A H 0.5931 0.1553 0.6966 0.081 Uiso 1 1 calc R . .
C46 C 0.6211(8) 0.2774(14) 0.6948(6) 0.091(9) Uiso 1 1 d D . .
H46A H 0.6064 0.3020 0.7130 0.110 Uiso 1 1 calc R . .
C47 C 0.6514(9) 0.3244(17) 0.6764(6) 0.088(9) Uiso 1 1 d D . .
H47A H 0.6574 0.3836 0.6828 0.106 Uiso 1 1 calc R . .
C48 C 0.6741(9) 0.2954(14) 0.6495(6) 0.076(8) Uiso 1 1 d D . .
H48A H 0.6937 0.3327 0.6375 0.091 Uiso 1 1 calc R . .
C49 C 0.6665(8) 0.2074(13) 0.6412(6) 0.068(7) Uiso 1 1 d D . .
H49A H 0.6828 0.1822 0.6238 0.082 Uiso 1 1 calc R . .
C50 C 0.5929(7) 0.0071(13) 0.6673(5) 0.051(6) Uiso 1 1 d . . .
H50A H 0.5876 -0.0520 0.6579 0.077 Uiso 1 1 calc R . .
H50B H 0.5594 0.0347 0.6676 0.077 Uiso 1 1 calc R . .
H50C H 0.6124 0.0041 0.6907 0.077 Uiso 1 1 calc R . .
C51 C 0.7416(7) -0.1255(13) 0.5875(6) 0.046(6) Uiso 1 1 d . . .
H51A H 0.7218 -0.0926 0.5676 0.055 Uiso 1 1 calc R . .
C52 C 0.7244(5) -0.2199(10) 0.5825(4) 0.023(5) Uiso 1 1 d D . .
C53 C 0.6954(5) -0.2443(11) 0.5519(4) 0.041(6) Uiso 1 1 d D . .
H53A H 0.6871 -0.2040 0.5335 0.049 Uiso 1 1 calc R . .
C54 C 0.6787(7) -0.3291(11) 0.5485(5) 0.068(7) Uiso 1 1 d D . .
H54A H 0.6583 -0.3472 0.5275 0.082 Uiso 1 1 calc R . .
C55 C 0.6906(7) -0.3883(13) 0.5745(4) 0.054(6) Uiso 1 1 d D . .
H55A H 0.6787 -0.4466 0.5710 0.065 Uiso 1 1 calc R . .
C56 C 0.7196(7) -0.3652(11) 0.6057(5) 0.043(6) Uiso 1 1 d D . .
H56A H 0.7272 -0.4053 0.6241 0.052 Uiso 1 1 calc R . .
C57 C 0.7370(6) -0.2803(10) 0.6083(5) 0.035(5) Uiso 1 1 d D . .
H57A H 0.7586 -0.2626 0.6289 0.042 Uiso 1 1 calc R . .
C58 C 0.8011(7) -0.1176(14) 0.5839(5) 0.055(6) Uiso 1 1 d . . .
H58A H 0.8068 -0.1473 0.5630 0.083 Uiso 1 1 calc R . .
H58B H 0.8225 -0.1448 0.6038 0.083 Uiso 1 1 calc R . .
H58C H 0.8104 -0.0560 0.5828 0.083 Uiso 1 1 calc R . .
C1D C 0.7399(6) 0.3927(11) 0.1053(4) 0.017(4) Uiso 1 1 d . . .
C2D C 0.7691(7) 0.3086(12) 0.1052(5) 0.033(5) Uiso 1 1 d . . .
C3D C 0.8032(6) 0.2651(12) 0.1279(5) 0.034(5) Uiso 1 1 d . . .
H3DA H 0.8138 0.2855 0.1507 0.040 Uiso 1 1 calc R . .
C4D C 0.8233(8) 0.1847(14) 0.1159(6) 0.051(6) Uiso 1 1 d . . .
H4DA H 0.8487 0.1531 0.1311 0.061 Uiso 1 1 calc R . .
C5D C 0.8073(6) 0.1535(12) 0.0842(5) 0.028(5) Uiso 1 1 d . . .
H5DA H 0.8208 0.0996 0.0779 0.034 Uiso 1 1 calc R . .
C6D C 0.7696(7) 0.2005(12) 0.0591(5) 0.039(6) Uiso 1 1 d . . .
C7D C 0.7486(7) 0.1714(13) 0.0264(5) 0.041(5) Uiso 1 1 d . . .
H7DA H 0.7604 0.1191 0.0174 0.049 Uiso 1 1 calc R . .
C8D C 0.7097(8) 0.2214(13) 0.0073(6) 0.053(6) Uiso 1 1 d . . .
H8DA H 0.6946 0.2009 -0.0148 0.063 Uiso 1 1 calc R . .
C9D C 0.6915(6) 0.3003(11) 0.0187(5) 0.024(5) Uiso 1 1 d . . .
H9DA H 0.6659 0.3331 0.0043 0.029 Uiso 1 1 calc R . .
C10D C 0.7115(7) 0.3293(13) 0.0512(5) 0.038(5) Uiso 1 1 d . . .
C11D C 0.7023(6) 0.4021(12) 0.0729(5) 0.030(5) Uiso 1 1 d . . .
C12D C 0.7502(7) 0.2747(12) 0.0726(5) 0.033(5) Uiso 1 1 d . . .
C13D C 0.7781(7) 0.4441(11) 0.1608(5) 0.028(5) Uiso 1 1 d . . .
C14D C 0.7622(7) 0.4088(13) 0.1890(6) 0.041(6) Uiso 1 1 d . . .
C15D C 0.7979(7) 0.3943(12) 0.2170(5) 0.035(5) Uiso 1 1 d . . .
H15E H 0.7869 0.3725 0.2370 0.042 Uiso 1 1 calc R . .
C16D C 0.8508(7) 0.4098(13) 0.2180(6) 0.043(6) Uiso 1 1 d . . .
C17D C 0.8631(7) 0.4492(12) 0.1895(5) 0.036(5) Uiso 1 1 d . . .
H17E H 0.8983 0.4646 0.1900 0.044 Uiso 1 1 calc R . .
C18D C 0.8296(8) 0.4678(14) 0.1610(6) 0.051(6) Uiso 1 1 d . . .
C19D C 0.8899(8) 0.3977(15) 0.2492(6) 0.066(7) Uiso 1 1 d . . .
H19M H 0.9241 0.4137 0.2444 0.099 Uiso 1 1 calc R . .
H19N H 0.8902 0.3366 0.2564 0.099 Uiso 1 1 calc R . .
H19O H 0.8813 0.4348 0.2676 0.099 Uiso 1 1 calc R . .
C20D C 0.7060(7) 0.3883(14) 0.1918(6) 0.048(6) Uiso 1 1 d . . .
H20E H 0.6843 0.4115 0.1704 0.057 Uiso 1 1 calc R . .
C21D C 0.6872(7) 0.4344(12) 0.2218(6) 0.054(7) Uiso 1 1 d D . .
C22D C 0.6808(6) 0.5233(13) 0.2199(6) 0.065(7) Uiso 1 1 d D . .
H22E H 0.6865 0.5520 0.1996 0.078 Uiso 1 1 calc R . .
C23D C 0.6664(8) 0.5732(17) 0.2459(6) 0.097(10) Uiso 1 1 d D . .
H23E H 0.6609 0.6343 0.2442 0.116 Uiso 1 1 calc R . .
C24D C 0.6610(8) 0.5253(15) 0.2744(6) 0.079(7) Uiso 1 1 d D . .
H24E H 0.6530 0.5568 0.2935 0.094 Uiso 1 1 calc R . .
C25D C 0.6661(9) 0.4362(15) 0.2782(7) 0.098(10) Uiso 1 1 d D . .
H25E H 0.6617 0.4076 0.2988 0.118 Uiso 1 1 calc R . .
C26D C 0.6777(9) 0.3911(18) 0.2507(6) 0.085(8) Uiso 1 1 d D . .
H26E H 0.6793 0.3293 0.2515 0.102 Uiso 1 1 calc R . .
C27D C 0.6958(7) 0.2942(13) 0.1922(6) 0.051(6) Uiso 1 1 d . . .
H27M H 0.6591 0.2844 0.1930 0.077 Uiso 1 1 calc R . .
H27N H 0.7169 0.2680 0.2125 0.077 Uiso 1 1 calc R . .
H27O H 0.7045 0.2674 0.1715 0.077 Uiso 1 1 calc R . .
C28D C 0.8433(6) 0.5185(13) 0.1301(5) 0.037(5) Uiso 1 1 d . . .
H28E H 0.8154 0.5626 0.1234 0.044 Uiso 1 1 calc R . .
C29D C 0.8487(6) 0.4672(10) 0.0974(5) 0.038(6) Uiso 1 1 d D . .
C30D C 0.8846(6) 0.4010(9) 0.1006(5) 0.036(5) Uiso 1 1 d D . .
H30E H 0.9044 0.3851 0.1221 0.044 Uiso 1 1 calc R . .
C31D C 0.8900(6) 0.3591(11) 0.0706(4) 0.038(6) Uiso 1 1 d D . .
H31E H 0.9146 0.3135 0.0710 0.045 Uiso 1 1 calc R . .
C32D C 0.8598(7) 0.3833(13) 0.0398(5) 0.065(7) Uiso 1 1 d D . .
H32E H 0.8838 0.3949 0.0236 0.078 Uiso 1 1 calc R . .
H32F H 0.8393 0.3315 0.0311 0.078 Uiso 1 1 calc R . .
C33D C 0.8257(7) 0.4529(12) 0.0372(6) 0.064(7) Uiso 1 1 d D . .
H33E H 0.8073 0.4710 0.0155 0.077 Uiso 1 1 calc R . .
C34D C 0.8191(7) 0.4951(12) 0.0670(4) 0.048(6) Uiso 1 1 d D . .
H34E H 0.7950 0.5415 0.0666 0.057 Uiso 1 1 calc R . .
C35D C 0.8953(8) 0.5710(14) 0.1429(6) 0.069(7) Uiso 1 1 d . . .
H35M H 0.8916 0.6054 0.1632 0.103 Uiso 1 1 calc R . .
H35N H 0.9023 0.6100 0.1246 0.103 Uiso 1 1 calc R . .
H35O H 0.9241 0.5299 0.1487 0.103 Uiso 1 1 calc R . .
C36D C 0.6283(7) 0.4688(12) 0.0399(5) 0.032(5) Uiso 1 1 d . . .
C37D C 0.6337(7) 0.5290(14) 0.0136(5) 0.043(5) Uiso 1 1 d . . .
C38D C 0.5944(6) 0.5268(13) -0.0146(5) 0.041(5) Uiso 1 1 d . . .
H38E H 0.5951 0.5697 -0.0318 0.049 Uiso 1 1 calc R . .
C39D C 0.5550(7) 0.4684(13) -0.0196(5) 0.040(6) Uiso 1 1 d . . .
C40D C 0.5504(8) 0.4155(14) 0.0093(6) 0.055(6) Uiso 1 1 d . . .
H40E H 0.5208 0.3792 0.0081 0.066 Uiso 1 1 calc R . .
C41D C 0.5872(7) 0.4144(12) 0.0392(5) 0.036(5) Uiso 1 1 d . . .
C42D C 0.5165(7) 0.4691(13) -0.0531(5) 0.049(6) Uiso 1 1 d . . .
H42M H 0.4907 0.4232 -0.0526 0.073 Uiso 1 1 calc R . .
H42N H 0.5349 0.4587 -0.0723 0.073 Uiso 1 1 calc R . .
H42O H 0.4992 0.5259 -0.0561 0.073 Uiso 1 1 calc R . .
C43D C 0.6767(7) 0.5963(12) 0.0185(5) 0.038(5) Uiso 1 1 d . . .
H43E H 0.6981 0.5879 0.0417 0.046 Uiso 1 1 calc R . .
C44D C 0.6531(6) 0.6911(10) 0.0166(4) 0.027(5) Uiso 1 1 d D . .
C45D C 0.6715(6) 0.7596(9) -0.0002(4) 0.036(5) Uiso 1 1 d D . .
H45E H 0.6992 0.7507 -0.0125 0.044 Uiso 1 1 calc R . .
C46D C 0.6499(6) 0.8408(11) 0.0007(5) 0.044(6) Uiso 1 1 d D . .
H46E H 0.6631 0.8870 -0.0112 0.053 Uiso 1 1 calc R . .
C47D C 0.6102(7) 0.8584(14) 0.0181(5) 0.063(7) Uiso 1 1 d D . .
H47E H 0.5968 0.9156 0.0191 0.076 Uiso 1 1 calc R . .
C48D C 0.5906(8) 0.7885(11) 0.0341(5) 0.056(7) Uiso 1 1 d D . .
H48E H 0.5606 0.7965 0.0442 0.067 Uiso 1 1 calc R . .
C49D C 0.6137(6) 0.7083(11) 0.0354(5) 0.041(6) Uiso 1 1 d D . .
H49E H 0.6028 0.6638 0.0492 0.049 Uiso 1 1 calc R . .
C50D C 0.7107(7) 0.5821(13) -0.0081(5) 0.052(6) Uiso 1 1 d . . .
H50M H 0.7249 0.5229 -0.0059 0.078 Uiso 1 1 calc R . .
H50N H 0.7391 0.6243 -0.0046 0.078 Uiso 1 1 calc R . .
H50O H 0.6902 0.5898 -0.0311 0.078 Uiso 1 1 calc R . .
C51D C 0.5808(7) 0.3555(12) 0.0696(5) 0.037(5) Uiso 1 1 d . . .
H51E H 0.6027 0.3807 0.0904 0.044 Uiso 1 1 calc R . .
C52D C 0.5977(5) 0.2609(11) 0.0669(4) 0.027(5) Uiso 1 1 d D . .
C53D C 0.6304(6) 0.2297(11) 0.0954(4) 0.045(6) Uiso 1 1 d D . .
H53E H 0.6416 0.2647 0.1150 0.054 Uiso 1 1 calc R . .
C54D C 0.6455(7) 0.1439(11) 0.0934(5) 0.054(6) Uiso 1 1 d D . .
H54E H 0.6681 0.1193 0.1123 0.065 Uiso 1 1 calc R . .
C55D C 0.6291(8) 0.0934(16) 0.0654(5) 0.082(8) Uiso 1 1 d D . .
H55E H 0.6406 0.0348 0.0652 0.099 Uiso 1 1 calc R . .
C56D C 0.5965(9) 0.1253(14) 0.0374(6) 0.082(8) Uiso 1 1 d D . .
H56E H 0.5855 0.0901 0.0178 0.098 Uiso 1 1 calc R . .
C57D C 0.5802(8) 0.2098(12) 0.0388(5) 0.057(7) Uiso 1 1 d D . .
H57E H 0.5565 0.2333 0.0201 0.068 Uiso 1 1 calc R . .
C58D C 0.5216(7) 0.3584(12) 0.0760(5) 0.042(6) Uiso 1 1 d . . .
H58M H 0.5182 0.3222 0.0959 0.064 Uiso 1 1 calc R . .
H58N H 0.4987 0.3362 0.0557 0.064 Uiso 1 1 calc R . .
H58O H 0.5122 0.4186 0.0803 0.064 Uiso 1 1 calc R . .
C1E C 1.1110(6) 0.3812(12) 0.7901(5) 0.034(5) Uiso 1 1 d . . .
C2E C 1.1372(7) 0.2942(12) 0.7903(5) 0.037(5) Uiso 1 1 d . . .
C3E C 1.1741(7) 0.2540(12) 0.8125(5) 0.035(5) Uiso 1 1 d . . .
H3EA H 1.1874 0.2782 0.8343 0.042 Uiso 1 1 calc R . .
C4E C 1.1927(7) 0.1712(13) 0.8013(5) 0.039(5) Uiso 1 1 d . . .
H4EA H 1.2192 0.1412 0.8162 0.047 Uiso 1 1 calc R . .
C5E C 1.1729(7) 0.1342(13) 0.7695(5) 0.043(6) Uiso 1 1 d . . .
H5EA H 1.1855 0.0793 0.7635 0.051 Uiso 1 1 calc R . .
C6E C 1.1363(6) 0.1756(12) 0.7474(5) 0.031(5) Uiso 1 1 d . . .
C7E C 1.1149(7) 0.1475(13) 0.7162(5) 0.043(6) Uiso 1 1 d . . .
H7EA H 1.1243 0.0915 0.7092 0.051 Uiso 1 1 calc R . .
C8E C 1.0800(7) 0.1952(13) 0.6937(6) 0.044(6) Uiso 1 1 d . . .
H8EA H 1.0684 0.1738 0.6712 0.053 Uiso 1 1 calc R . .
C9E C 1.0608(7) 0.2778(13) 0.7040(5) 0.039(6) Uiso 1 1 d . . .
H9EA H 1.0352 0.3098 0.6891 0.047 Uiso 1 1 calc R . .
C10E C 1.0817(6) 0.3087(12) 0.7369(5) 0.031(5) Uiso 1 1 d . . .
C11E C 1.0759(5) 0.3885(10) 0.7568(4) 0.011(4) Uiso 1 1 d . . .
C12E C 1.1182(6) 0.2578(12) 0.7578(5) 0.030(5) Uiso 1 1 d . . .
C13E C 1.1416(8) 0.4395(13) 0.8434(6) 0.050(6) Uiso 1 1 d . . .
C14E C 1.1281(6) 0.4131(11) 0.8730(5) 0.023(5) Uiso 1 1 d . . .
C15E C 1.1618(7) 0.4012(12) 0.9048(5) 0.039(5) Uiso 1 1 d . . .
H15F H 1.1503 0.3801 0.9248 0.047 Uiso 1 1 calc R . .
C16E C 1.2158(7) 0.4243(12) 0.9040(5) 0.032(5) Uiso 1 1 d . . .
C17E C 1.2321(8) 0.4588(13) 0.8748(6) 0.045(6) Uiso 1 1 d . . .
H17F H 1.2669 0.4772 0.8761 0.054 Uiso 1 1 calc R . .
C18E C 1.1990(6) 0.4660(11) 0.8449(5) 0.027(5) Uiso 1 1 d . . .
C19E C 1.2533(7) 0.4139(14) 0.9378(5) 0.049(6) Uiso 1 1 d . . .
H19P H 1.2876 0.4347 0.9349 0.074 Uiso 1 1 calc R . .
H19C' H 1.2554 0.3524 0.9444 0.074 Uiso 1 1 calc R . .
H19R H 1.2409 0.4481 0.9557 0.074 Uiso 1 1 calc R . .
C20E C 1.0709(5) 0.3822(10) 0.8733(4) 0.014(4) Uiso 1 1 d . . .
H20F H 1.0488 0.4104 0.8532 0.017 Uiso 1 1 calc R . .
C21E C 1.0530(6) 0.4151(11) 0.9043(5) 0.037(5) Uiso 1 1 d D . .
C22E C 1.0432(6) 0.5025(12) 0.9079(6) 0.058(6) Uiso 1 1 d D . .
H22F H 1.0485 0.5414 0.8901 0.069 Uiso 1 1 calc R . .
C23E C 1.0258(7) 0.5358(17) 0.9368(6) 0.081(8) Uiso 1 1 d D . .
H23F H 1.0188 0.5961 0.9390 0.097 Uiso 1 1 calc R . .
C24E C 1.0195(9) 0.4765(14) 0.9616(7) 0.084(9) Uiso 1 1 d D . .
H24F H 1.0071 0.4969 0.9813 0.101 Uiso 1 1 calc R . .
C25E C 1.0302(9) 0.3891(15) 0.9595(6) 0.090(9) Uiso 1 1 d D . .
H25F H 1.0264 0.3505 0.9777 0.109 Uiso 1 1 calc R . .
C26E C 1.0464(8) 0.3592(15) 0.9304(5) 0.063(7) Uiso 1 1 d D . .
H26F H 1.0532 0.2988 0.9282 0.075 Uiso 1 1 calc R . .
C27E C 1.0667(7) 0.2847(12) 0.8674(5) 0.044(6) Uiso 1 1 d . . .
H27P H 1.0310 0.2661 0.8673 0.066 Uiso 1 1 calc R . .
H27C' H 1.0897 0.2545 0.8859 0.066 Uiso 1 1 calc R . .
H27R H 1.0768 0.2705 0.8454 0.066 Uiso 1 1 calc R . .
C28E C 1.2168(7) 0.5041(12) 0.8137(5) 0.039(5) Uiso 1 1 d . . .
H28F H 1.1858 0.5308 0.7992 0.047 Uiso 1 1 calc R . .
C29E C 1.2372(6) 0.4312(10) 0.7917(4) 0.032(5) Uiso 1 1 d D . .
C30E C 1.2764(6) 0.3766(10) 0.8051(5) 0.052(6) Uiso 1 1 d D . .
H30F H 1.2920 0.3808 0.8285 0.062 Uiso 1 1 calc R . .
C31E C 1.2932(7) 0.3154(12) 0.7841(5) 0.057(7) Uiso 1 1 d D . .
H31F H 1.3215 0.2790 0.7933 0.068 Uiso 1 1 calc R . .
C32E C 1.2707(6) 0.3049(12) 0.7506(5) 0.046(6) Uiso 1 1 d D . .
H32G H 1.2810 0.2590 0.7371 0.055 Uiso 1 1 calc R . .
C33E C 1.2328(7) 0.3629(11) 0.7370(5) 0.047(6) Uiso 1 1 d D . .
H33F H 1.2185 0.3605 0.7133 0.057 Uiso 1 1 calc R . .
C34E C 1.2157(6) 0.4240(10) 0.7576(4) 0.024(5) Uiso 1 1 d D . .
H34F H 1.1885 0.4622 0.7481 0.029 Uiso 1 1 calc R . .
C35E C 1.2562(8) 0.5759(15) 0.8228(6) 0.071(8) Uiso 1 1 d . . .
H35P H 1.2427 0.6193 0.8372 0.106 Uiso 1 1 calc R . .
H35C' H 1.2631 0.6038 0.8018 0.106 Uiso 1 1 calc R . .
H35R H 1.2884 0.5512 0.8354 0.106 Uiso 1 1 calc R . .
C36E C 1.0144(6) 0.4653(10) 0.7210(5) 0.019(4) Uiso 1 1 d . . .
C37E C 1.0311(6) 0.5104(13) 0.6912(5) 0.038(5) Uiso 1 1 d . . .
C38E C 0.9959(6) 0.5111(13) 0.6586(5) 0.044(5) Uiso 1 1 d . . .
H38F H 1.0063 0.5367 0.6390 0.052 Uiso 1 1 calc R . .
C39E C 0.9466(8) 0.4738(13) 0.6560(6) 0.050(6) Uiso 1 1 d . . .
C40E C 0.9297(7) 0.4359(12) 0.6866(5) 0.039(6) Uiso 1 1 d . . .
H40F H 0.8961 0.4119 0.6853 0.046 Uiso 1 1 calc R . .
C41E C 0.9635(6) 0.4362(11) 0.7167(5) 0.027(5) Uiso 1 1 d . . .
C42E C 0.9087(9) 0.4790(15) 0.6231(6) 0.078(8) Uiso 1 1 d . . .
H42P H 0.8761 0.4518 0.6262 0.117 Uiso 1 1 calc R . .
H42C' H 0.9228 0.4485 0.6050 0.117 Uiso 1 1 calc R . .
H42R H 0.9026 0.5402 0.6167 0.117 Uiso 1 1 calc R . .
C43E C 1.0843(7) 0.5443(14) 0.6926(5) 0.051(6) Uiso 1 1 d . . .
H43F H 1.0982 0.5596 0.7170 0.061 Uiso 1 1 calc R . .
C44E C 1.0850(7) 0.6254(13) 0.6717(5) 0.056(7) Uiso 1 1 d D . .
C45E C 1.0976(7) 0.6272(15) 0.6389(5) 0.072(8) Uiso 1 1 d D . .
H45F H 1.1083 0.5741 0.6300 0.086 Uiso 1 1 calc R . .
C46E C 1.0959(7) 0.7009(12) 0.6183(6) 0.057(7) Uiso 1 1 d D . .
H46F H 1.1058 0.6980 0.5964 0.069 Uiso 1 1 calc R . .
C47E C 1.0795(8) 0.7780(15) 0.6305(6) 0.079(8) Uiso 1 1 d D . .
H47F H 1.0759 0.8291 0.6168 0.095 Uiso 1 1 calc R . .
C48E C 1.0684(9) 0.7786(16) 0.6634(6) 0.089(9) Uiso 1 1 d D . .
H48F H 1.0604 0.8326 0.6730 0.106 Uiso 1 1 calc R . .
C49E C 1.0684(7) 0.7038(12) 0.6830(6) 0.054(7) Uiso 1 1 d D . .
H49F H 1.0569 0.7066 0.7045 0.065 Uiso 1 1 calc R . .
C50E C 1.1188(8) 0.4702(13) 0.6819(6) 0.060(7) Uiso 1 1 d . . .
H50P H 1.1153 0.4181 0.6956 0.090 Uiso 1 1 calc R . .
H50C' H 1.1550 0.4891 0.6858 0.090 Uiso 1 1 calc R . .
H50R H 1.1077 0.4567 0.6575 0.090 Uiso 1 1 calc R . .
C51E C 0.9458(6) 0.3924(12) 0.7489(5) 0.028(5) Uiso 1 1 d . . .
H51F H 0.9657 0.4211 0.7698 0.034 Uiso 1 1 calc R . .
C52E C 0.9587(6) 0.2977(11) 0.7514(4) 0.032(5) Uiso 1 1 d D . .
C53E C 0.9862(5) 0.2646(12) 0.7812(5) 0.048(6) Uiso 1 1 d D . .
H53F H 0.9952 0.3025 0.8003 0.057 Uiso 1 1 calc R . .
C54E C 1.0013(7) 0.1790(11) 0.7846(5) 0.061(7) Uiso 1 1 d D . .
H54F H 1.0190 0.1587 0.8061 0.073 Uiso 1 1 calc R . .
C55E C 0.9913(7) 0.1221(13) 0.7574(4) 0.049(6) Uiso 1 1 d D . .
H55F H 1.0056 0.0652 0.7586 0.059 Uiso 1 1 calc R . .
C56E C 0.9594(6) 0.1516(11) 0.7282(5) 0.042(6) Uiso 1 1 d D . .
H56F H 0.9471 0.1123 0.7101 0.050 Uiso 1 1 calc R . .
C57E C 0.9458(7) 0.2379(10) 0.7255(5) 0.045(6) Uiso 1 1 d D . .
H57F H 0.9263 0.2576 0.7044 0.054 Uiso 1 1 calc R . .
C58E C 0.8881(6) 0.4136(12) 0.7482(5) 0.035(5) Uiso 1 1 d . . .
H58P H 0.8768 0.3882 0.7684 0.053 Uiso 1 1 calc R . .
H58C' H 0.8675 0.3892 0.7273 0.053 Uiso 1 1 calc R . .
H58R H 0.8834 0.4769 0.7484 0.053 Uiso 1 1 calc R . .
C1C C 0.4536(7) 0.1776(13) 0.2078(5) 0.037(5) Uiso 1 1 d . . .
C2C C 0.4795(6) 0.2586(11) 0.1953(5) 0.028(5) Uiso 1 1 d . . .
C3C C 0.5290(7) 0.2820(12) 0.1987(5) 0.037(5) Uiso 1 1 d . . .
H3CA H 0.5558 0.2449 0.2095 0.045 Uiso 1 1 calc R . .
C4C C 0.5405(7) 0.3667(12) 0.1850(5) 0.035(5) Uiso 1 1 d . . .
H4CA H 0.5748 0.3880 0.1864 0.042 Uiso 1 1 calc R . .
C5C C 0.4970(9) 0.4141(17) 0.1698(6) 0.071(8) Uiso 1 1 d . . .
H5CA H 0.5036 0.4679 0.1595 0.086 Uiso 1 1 calc R . .
C6C C 0.4461(8) 0.3918(14) 0.1679(5) 0.049(6) Uiso 1 1 d . . .
C7C C 0.3990(7) 0.4361(12) 0.1529(5) 0.034(5) Uiso 1 1 d . . .
H7CA H 0.4014 0.4907 0.1419 0.041 Uiso 1 1 calc R . .
C8C C 0.3523(7) 0.4025(12) 0.1539(5) 0.035(5) Uiso 1 1 d . . .
H8CA H 0.3225 0.4357 0.1449 0.042 Uiso 1 1 calc R . .
C9C C 0.3458(7) 0.3208(11) 0.1674(5) 0.029(5) Uiso 1 1 d . . .
H9CA H 0.3122 0.2977 0.1674 0.034 Uiso 1 1 calc R . .
C10C C 0.3888(6) 0.2744(11) 0.1809(5) 0.022(5) Uiso 1 1 d . . .
C11C C 0.3978(6) 0.1885(11) 0.1958(5) 0.023(5) Uiso 1 1 d . . .
C12C C 0.4366(6) 0.3100(11) 0.1823(5) 0.027(5) Uiso 1 1 d . . .
C13C C 0.5252(6) 0.0916(10) 0.2314(5) 0.020(4) Uiso 1 1 d . . .
C14C C 0.5562(7) 0.0543(12) 0.2092(5) 0.035(5) Uiso 1 1 d . . .
C15C C 0.6098(7) 0.0451(13) 0.2203(5) 0.042(5) Uiso 1 1 d . . .
H15D H 0.6303 0.0206 0.2050 0.050 Uiso 1 1 calc R . .
C16C C 0.6332(8) 0.0700(13) 0.2520(6) 0.046(6) Uiso 1 1 d . . .
C17C C 0.6008(8) 0.1074(14) 0.2729(6) 0.056(7) Uiso 1 1 d . . .
H17D H 0.6154 0.1280 0.2951 0.067 Uiso 1 1 calc R . .
C18C C 0.5497(7) 0.1144(11) 0.2621(5) 0.027(5) Uiso 1 1 d . . .
C19C C 0.6901(8) 0.0618(16) 0.2661(6) 0.081(8) Uiso 1 1 d . . .
H19J H 0.7080 0.0375 0.2484 0.122 Uiso 1 1 calc R . .
H19K H 0.6949 0.0232 0.2861 0.122 Uiso 1 1 calc R . .
H19L H 0.7043 0.1195 0.2729 0.122 Uiso 1 1 calc R . .
C20C C 0.5342(6) 0.0257(13) 0.1721(5) 0.038(5) Uiso 1 1 d . . .
H20D H 0.4966 0.0126 0.1711 0.046 Uiso 1 1 calc R . .
C21C C 0.5592(6) -0.0554(11) 0.1609(4) 0.031(5) Uiso 1 1 d D . .
C22C C 0.5481(7) -0.1367(11) 0.1735(5) 0.066(7) Uiso 1 1 d D . .
H22D H 0.5262 -0.1384 0.1903 0.079 Uiso 1 1 calc R . .
C23C C 0.5668(7) -0.2153(14) 0.1634(5) 0.065(7) Uiso 1 1 d D . .
H23D H 0.5579 -0.2690 0.1728 0.078 Uiso 1 1 calc R . .
C24C C 0.5989(7) -0.2127(13) 0.1390(5) 0.054(6) Uiso 1 1 d D . .
H24D H 0.6120 -0.2656 0.1314 0.065 Uiso 1 1 calc R . .
C25C C 0.6122(8) -0.1352(11) 0.1257(6) 0.066(7) Uiso 1 1 d D . .
H25D H 0.6358 -0.1334 0.1100 0.080 Uiso 1 1 calc R . .
C26C C 0.5903(6) -0.0597(12) 0.1358(5) 0.035(5) Uiso 1 1 d D . .
H26D H 0.5970 -0.0069 0.1248 0.043 Uiso 1 1 calc R . .
C27C C 0.5381(7) 0.0969(12) 0.1471(5) 0.039(6) Uiso 1 1 d . . .
H27J H 0.5232 0.0772 0.1240 0.059 Uiso 1 1 calc R . .
H27K H 0.5745 0.1122 0.1479 0.059 Uiso 1 1 calc R . .
H27L H 0.5191 0.1480 0.1530 0.059 Uiso 1 1 calc R . .
C28C C 0.5175(7) 0.1541(12) 0.2877(5) 0.033(5) Uiso 1 1 d . . .
H28D H 0.4829 0.1252 0.2824 0.040 Uiso 1 1 calc R . .
C29C C 0.5065(6) 0.2528(11) 0.2821(5) 0.044(6) Uiso 1 1 d D . .
C30C C 0.5452(7) 0.3129(10) 0.2820(4) 0.037(5) Uiso 1 1 d D . .
H30D H 0.5802 0.2940 0.2857 0.044 Uiso 1 1 calc R . .
C31C C 0.5342(7) 0.3999(11) 0.2768(4) 0.056(6) Uiso 1 1 d D . .
H31D H 0.5616 0.4407 0.2772 0.068 Uiso 1 1 calc R . .
C32C C 0.4837(6) 0.4281(13) 0.2709(5) 0.049(6) Uiso 1 1 d D . .
H32D H 0.4758 0.4880 0.2669 0.059 Uiso 1 1 calc R . .
C33C C 0.4452(8) 0.3685(11) 0.2710(5) 0.059(7) Uiso 1 1 d D . .
H33D H 0.4103 0.3875 0.2673 0.070 Uiso 1 1 calc R . .
C34C C 0.4561(6) 0.2816(11) 0.2762(5) 0.044(6) Uiso 1 1 d D . .
H34D H 0.4286 0.2411 0.2757 0.053 Uiso 1 1 calc R . .
C35C C 0.5369(7) 0.1353(12) 0.3251(5) 0.033(5) Uiso 1 1 d . . .
H35J H 0.5417 0.0724 0.3283 0.050 Uiso 1 1 calc R . .
H35K H 0.5115 0.1561 0.3388 0.050 Uiso 1 1 calc R . .
H35L H 0.5699 0.1652 0.3324 0.050 Uiso 1 1 calc R . .
C36C C 0.3128(6) 0.1292(10) 0.1920(5) 0.016(4) Uiso 1 1 d . . .
C37C C 0.2830(6) 0.1535(10) 0.2150(4) 0.017(4) Uiso 1 1 d . . .
C38C C 0.2302(7) 0.1666(13) 0.2031(5) 0.048(6) Uiso 1 1 d . . .
H38D H 0.2098 0.1887 0.2188 0.057 Uiso 1 1 calc R . .
C39C C 0.2058(7) 0.1491(12) 0.1697(5) 0.039(6) Uiso 1 1 d . . .
C40C C 0.2396(7) 0.1202(12) 0.1485(6) 0.042(6) Uiso 1 1 d . . .
H40D H 0.2258 0.1096 0.1251 0.050 Uiso 1 1 calc R . .
C41C C 0.2908(7) 0.1064(12) 0.1592(5) 0.035(5) Uiso 1 1 d . . .
C42C C 0.1470(7) 0.1677(14) 0.1574(5) 0.054(6) Uiso 1 1 d . . .
H42J H 0.1310 0.1840 0.1771 0.081 Uiso 1 1 calc R . .
H42K H 0.1302 0.1153 0.1466 0.081 Uiso 1 1 calc R . .
H42L H 0.1430 0.2154 0.1407 0.081 Uiso 1 1 calc R . .
C43C C 0.3026(7) 0.1719(12) 0.2523(5) 0.034(5) Uiso 1 1 d . . .
H43D H 0.3370 0.1423 0.2579 0.041 Uiso 1 1 calc R . .
C44C C 0.2688(7) 0.1310(11) 0.2760(5) 0.043(6) Uiso 1 1 d D . .
C45C C 0.2351(6) 0.1785(15) 0.2921(4) 0.067(7) Uiso 1 1 d D . .
H45D H 0.2343 0.2403 0.2906 0.080 Uiso 1 1 calc R . .
C46C C 0.2022(7) 0.1350(12) 0.3107(5) 0.060(7) Uiso 1 1 d D . .
H46D H 0.1783 0.1673 0.3213 0.071 Uiso 1 1 calc R . .
C47C C 0.2042(8) 0.0464(13) 0.3139(6) 0.069(7) Uiso 1 1 d D . .
H47D H 0.1831 0.0182 0.3279 0.083 Uiso 1 1 calc R . .
C48C C 0.2358(8) -0.0022(15) 0.2973(5) 0.077(8) Uiso 1 1 d D . .
H48D H 0.2353 -0.0640 0.2982 0.092 Uiso 1 1 calc R . .
C49C C 0.2687(7) 0.0414(11) 0.2790(5) 0.048(6) Uiso 1 1 d D . .
H49D H 0.2919 0.0083 0.2682 0.057 Uiso 1 1 calc R . .
C50C C 0.3135(8) 0.2705(13) 0.2581(6) 0.054(6) Uiso 1 1 d . . .
H50J H 0.3364 0.2907 0.2426 0.080 Uiso 1 1 calc R . .
H50K H 0.3302 0.2803 0.2819 0.080 Uiso 1 1 calc R . .
H50L H 0.2808 0.3027 0.2535 0.080 Uiso 1 1 calc R . .
C51C C 0.3283(7) 0.0702(13) 0.1332(5) 0.044(6) Uiso 1 1 d . . .
H51D H 0.3577 0.0377 0.1471 0.053 Uiso 1 1 calc R . .
C52C C 0.3500(5) 0.1429(10) 0.1146(4) 0.032(5) Uiso 1 1 d D . .
C53C C 0.4018(6) 0.1383(11) 0.1116(4) 0.034(5) Uiso 1 1 d D . .
H53D H 0.4217 0.0901 0.1214 0.041 Uiso 1 1 calc R . .
C54C C 0.4257(7) 0.2015(10) 0.0947(4) 0.046(6) Uiso 1 1 d D . .
H54D H 0.4612 0.1972 0.0927 0.055 Uiso 1 1 calc R . .
C55C C 0.3956(7) 0.2710(13) 0.0811(5) 0.063(7) Uiso 1 1 d D . .
H55D H 0.4112 0.3155 0.0697 0.076 Uiso 1 1 calc R . .
C56C C 0.3434(7) 0.2785(13) 0.0834(5) 0.052(6) Uiso 1 1 d D . .
H56D H 0.3236 0.3269 0.0738 0.063 Uiso 1 1 calc R . .
C57C C 0.3214(7) 0.2130(10) 0.1002(5) 0.042(6) Uiso 1 1 d D . .
H57D H 0.2857 0.2164 0.1018 0.050 Uiso 1 1 calc R . .
C58C C 0.2958(6) 0.0045(12) 0.1075(5) 0.038(5) Uiso 1 1 d . . .
H58J H 0.3178 -0.0201 0.0923 0.057 Uiso 1 1 calc R . .
H58K H 0.2666 0.0353 0.0939 0.057 Uiso 1 1 calc R . .
H58L H 0.2827 -0.0425 0.1205 0.057 Uiso 1 1 calc R . .
C1A C 0.8287(6) 0.1667(11) -0.1213(5) 0.026(5) Uiso 1 1 d . . .
C2A C 0.8557(6) 0.2498(11) -0.1308(5) 0.028(5) Uiso 1 1 d . . .
C3A C 0.9070(7) 0.2782(12) -0.1250(5) 0.035(5) Uiso 1 1 d . . .
H3AA H 0.9342 0.2450 -0.1122 0.042 Uiso 1 1 calc R . .
C4A C 0.9157(8) 0.3604(14) -0.1397(6) 0.055(7) Uiso 1 1 d . . .
H4AA H 0.9499 0.3830 -0.1354 0.066 Uiso 1 1 calc R . .
C5A C 0.8802(7) 0.4069(13) -0.1585(5) 0.037(5) Uiso 1 1 d . . .
H5AA H 0.8897 0.4602 -0.1680 0.044 Uiso 1 1 calc R . .
C6A C 0.8268(7) 0.3795(12) -0.1654(5) 0.032(5) Uiso 1 1 d . . .
C7A C 0.7874(8) 0.4198(14) -0.1865(5) 0.051(6) Uiso 1 1 d . . .
H7AA H 0.7942 0.4709 -0.1986 0.062 Uiso 1 1 calc R . .
C8A C 0.7374(7) 0.3871(12) -0.1907(5) 0.032(5) Uiso 1 1 d . . .
H8AA H 0.7098 0.4192 -0.2037 0.038 Uiso 1 1 calc R . .
C9A C 0.7267(7) 0.3057(13) -0.1756(5) 0.044(6) Uiso 1 1 d . . .
H9AA H 0.6928 0.2821 -0.1791 0.053 Uiso 1 1 calc R . .
C10A C 0.7672(6) 0.2630(12) -0.1559(5) 0.029(5) Uiso 1 1 d . . .
C11A C 0.7718(7) 0.1784(13) -0.1373(5) 0.037(5) Uiso 1 1 d . . .
C12A C 0.8180(7) 0.2991(12) -0.1510(5) 0.031(5) Uiso 1 1 d . . .
C13A C 0.8961(6) 0.0929(11) -0.0865(5) 0.020(5) Uiso 1 1 d . . .
C14A C 0.9318(6) 0.0491(12) -0.1036(5) 0.034(5) Uiso 1 1 d . . .
C15A C 0.9843(6) 0.0491(12) -0.0864(5) 0.031(5) Uiso 1 1 d . . .
H15B H 1.0097 0.0194 -0.0965 0.037 Uiso 1 1 calc R . .
C16A C 0.9993(7) 0.0914(12) -0.0552(5) 0.032(5) Uiso 1 1 d . . .
C17A C 0.9643(7) 0.1285(13) -0.0385(5) 0.043(6) Uiso 1 1 d . . .
H17B H 0.9750 0.1535 -0.0165 0.052 Uiso 1 1 calc R . .
C18A C 0.9121(7) 0.1301(12) -0.0538(5) 0.033(5) Uiso 1 1 d . . .
C19A C 1.0590(8) 0.0878(14) -0.0393(6) 0.061(7) Uiso 1 1 d . . .
H19D H 1.0649 0.1184 -0.0173 0.092 Uiso 1 1 calc R . .
H19E H 1.0790 0.1158 -0.0550 0.092 Uiso 1 1 calc R . .
H19F H 1.0698 0.0269 -0.0358 0.092 Uiso 1 1 calc R . .
C20A C 0.9205(7) 0.0064(13) -0.1389(5) 0.044(6) Uiso 1 1 d . . .
H20B H 0.8823 -0.0038 -0.1437 0.053 Uiso 1 1 calc R . .
C21A C 0.9456(8) -0.0841(14) -0.1394(6) 0.058(7) Uiso 1 1 d D . .
C22A C 0.9759(9) -0.101(2) -0.1646(7) 0.145(13) Uiso 1 1 d D . .
H22B H 0.9786 -0.0585 -0.1817 0.174 Uiso 1 1 calc R . .
C23A C 1.0021(10) -0.1799(19) -0.1642(7) 0.123(12) Uiso 1 1 d D . .
H23B H 1.0246 -0.1949 -0.1797 0.148 Uiso 1 1 calc R . .
C24A C 0.9912(10) -0.233(2) -0.1385(7) 0.100(10) Uiso 1 1 d D . .
H24B H 1.0042 -0.2904 -0.1408 0.120 Uiso 1 1 calc R . .
C25A C 0.9665(11) -0.2278(18) -0.1103(8) 0.126(12) Uiso 1 1 d D . .
H25B H 0.9653 -0.2697 -0.0928 0.151 Uiso 1 1 calc R . .
C26A C 0.9440(10) -0.1451(16) -0.1140(7) 0.095(10) Uiso 1 1 d D . .
H26B H 0.9251 -0.1286 -0.0966 0.115 Uiso 1 1 calc R . .
C27A C 0.9312(8) 0.0631(14) -0.1649(6) 0.063(7) Uiso 1 1 d . . .
H27D H 0.9140 0.1191 -0.1630 0.094 Uiso 1 1 calc R . .
H27E H 0.9185 0.0372 -0.1874 0.094 Uiso 1 1 calc R . .
H27F H 0.9687 0.0723 -0.1623 0.094 Uiso 1 1 calc R . .
C28A C 0.8688(7) 0.1669(12) -0.0351(5) 0.038(5) Uiso 1 1 d . . .
H28B H 0.8366 0.1321 -0.0427 0.045 Uiso 1 1 calc R . .
C29A C 0.8570(5) 0.2625(10) -0.0452(4) 0.027(5) Uiso 1 1 d D . .
C30A C 0.8945(7) 0.3253(9) -0.0478(4) 0.043(6) Uiso 1 1 d D . .
H30B H 0.9296 0.3072 -0.0447 0.051 Uiso 1 1 calc R . .
C31A C 0.8835(6) 0.4126(10) -0.0546(4) 0.033(5) Uiso 1 1 d D . .
H31B H 0.9103 0.4533 -0.0562 0.040 Uiso 1 1 calc R . .
C32A C 0.8321(5) 0.4381(11) -0.0589(5) 0.036(5) Uiso 1 1 d D . .
H32B H 0.8233 0.4974 -0.0636 0.044 Uiso 1 1 calc R . .
C33A C 0.7938(6) 0.3786(8) -0.0565(4) 0.024(5) Uiso 1 1 d D . .
H33B H 0.7588 0.3972 -0.0594 0.028 Uiso 1 1 calc R . .
C34A C 0.8057(5) 0.2918(9) -0.0499(4) 0.024(5) Uiso 1 1 d D . .
H34B H 0.7787 0.2514 -0.0486 0.028 Uiso 1 1 calc R . .
C35A C 0.8838(7) 0.1587(13) 0.0060(5) 0.042(6) Uiso 1 1 d . . .
H35D H 0.8555 0.1818 0.0167 0.063 Uiso 1 1 calc R . .
H35E H 0.9154 0.1921 0.0141 0.063 Uiso 1 1 calc R . .
H35F H 0.8896 0.0974 0.0124 0.063 Uiso 1 1 calc R . .
C36A C 0.6879(6) 0.1218(11) -0.1532(5) 0.023(5) Uiso 1 1 d . . .
C37A C 0.6500(6) 0.1563(11) -0.1356(5) 0.025(5) Uiso 1 1 d . . .
C38A C 0.6027(7) 0.1718(13) -0.1550(5) 0.038(5) Uiso 1 1 d . . .
H38B H 0.5765 0.1999 -0.1451 0.046 Uiso 1 1 calc R . .
C39A C 0.5925(7) 0.1459(12) -0.1903(5) 0.039(6) Uiso 1 1 d . . .
C40A C 0.6322(7) 0.1114(12) -0.2039(5) 0.034(5) Uiso 1 1 d . . .
H40B H 0.6259 0.0990 -0.2278 0.041 Uiso 1 1 calc R . .
C41A C 0.6810(7) 0.0928(12) -0.1859(5) 0.032(5) Uiso 1 1 d . . .
C42A C 0.5401(7) 0.1641(13) -0.2109(5) 0.048(6) Uiso 1 1 d . . .
H42D H 0.5176 0.1882 -0.1959 0.072 Uiso 1 1 calc R . .
H42E H 0.5252 0.1098 -0.2212 0.072 Uiso 1 1 calc R . .
H42F H 0.5434 0.2061 -0.2290 0.072 Uiso 1 1 calc R . .
C43A C 0.6593(6) 0.1849(11) -0.0979(5) 0.026(5) Uiso 1 1 d . . .
H43B H 0.6916 0.1561 -0.0859 0.031 Uiso 1 1 calc R . .
C44A C 0.6152(6) 0.1575(10) -0.0806(4) 0.038(5) Uiso 1 1 d D . .
C45A C 0.5749(7) 0.2148(15) -0.0773(5) 0.075(8) Uiso 1 1 d D . .
H45B H 0.5764 0.2735 -0.0847 0.090 Uiso 1 1 calc R . .
C46A C 0.5323(9) 0.1867(14) -0.0633(5) 0.094(9) Uiso 1 1 d D . .
H46B H 0.5043 0.2245 -0.0612 0.113 Uiso 1 1 calc R . .
C47A C 0.5331(8) 0.1005(12) -0.0527(5) 0.061(7) Uiso 1 1 d D . .
H47B H 0.5055 0.0812 -0.0418 0.073 Uiso 1 1 calc R . .
C48A C 0.5710(6) 0.0404(14) -0.0568(5) 0.065(7) Uiso 1 1 d D . .
H48B H 0.5683 -0.0193 -0.0510 0.078 Uiso 1 1 calc R . .
C49A C 0.6130(6) 0.0722(10) -0.0699(4) 0.032(5) Uiso 1 1 d D . .
H49B H 0.6411 0.0343 -0.0716 0.039 Uiso 1 1 calc R . .
C50A C 0.6668(7) 0.2862(11) -0.0949(5) 0.035(5) Uiso 1 1 d . . .
H50D H 0.6735 0.3031 -0.0707 0.053 Uiso 1 1 calc R . .
H50E H 0.6354 0.3154 -0.1065 0.053 Uiso 1 1 calc R . .
H50F H 0.6962 0.3035 -0.1057 0.053 Uiso 1 1 calc R . .
C51A C 0.7212(7) 0.0529(12) -0.2011(5) 0.041(6) Uiso 1 1 d . . .
H51B H 0.7461 0.0248 -0.1823 0.049 Uiso 1 1 calc R . .
C52A C 0.7517(6) 0.1160(11) -0.2201(5) 0.038(6) Uiso 1 1 d D . .
C53A C 0.8051(6) 0.1093(12) -0.2132(5) 0.060(7) Uiso 1 1 d D . .
H53B H 0.8215 0.0704 -0.1961 0.072 Uiso 1 1 calc R . .
C54A C 0.8339(9) 0.1605(13) -0.2316(5) 0.083(8) Uiso 1 1 d D . .
H54B H 0.8705 0.1574 -0.2262 0.100 Uiso 1 1 calc R . .
C55A C 0.8119(8) 0.2160(15) -0.2574(6) 0.088(9) Uiso 1 1 d D . .
H55B H 0.8318 0.2476 -0.2711 0.105 Uiso 1 1 calc R . .
C56A C 0.7584(8) 0.2221(14) -0.2618(6) 0.067(7) Uiso 1 1 d D . .
H56B H 0.7419 0.2632 -0.2781 0.080 Uiso 1 1 calc R . .
C57A C 0.7271(8) 0.1727(13) -0.2444(5) 0.072(7) Uiso 1 1 d D . .
H57B H 0.6904 0.1778 -0.2490 0.087 Uiso 1 1 calc R . .
C58A C 0.6988(9) -0.0183(15) -0.2264(6) 0.079(8) Uiso 1 1 d . . .
H58D H 0.6799 -0.0606 -0.2147 0.119 Uiso 1 1 calc R . .
H58E H 0.7269 -0.0478 -0.2351 0.119 Uiso 1 1 calc R . .
H58F H 0.6751 0.0080 -0.2455 0.119 Uiso 1 1 calc R . .
C1B C 0.9038(6) 0.6677(11) 0.4646(4) 0.019(4) Uiso 1 1 d . . .
C2B C 0.9109(6) 0.7490(11) 0.4833(5) 0.022(5) Uiso 1 1 d . . .
C3B C 0.9522(7) 0.7860(12) 0.5028(5) 0.033(5) Uiso 1 1 d . . .
H3BA H 0.9851 0.7586 0.5051 0.040 Uiso 1 1 calc R . .
C4B C 0.9468(7) 0.8686(12) 0.5208(5) 0.041(6) Uiso 1 1 d . . .
H4BA H 0.9755 0.8988 0.5334 0.049 Uiso 1 1 calc R . .
C5B C 0.8972(8) 0.8981(15) 0.5177(6) 0.056(6) Uiso 1 1 d . . .
H5BA H 0.8923 0.9484 0.5308 0.067 Uiso 1 1 calc R . .
C6B C 0.8534(7) 0.8639(12) 0.4980(5) 0.034(5) Uiso 1 1 d . . .
C7B C 0.8006(7) 0.8926(14) 0.4946(5) 0.047(6) Uiso 1 1 d . . .
H7BA H 0.7926 0.9419 0.5072 0.057 Uiso 1 1 calc R . .
C8B C 0.7641(8) 0.8524(13) 0.4749(5) 0.050(6) Uiso 1 1 d . . .
H8BA H 0.7304 0.8773 0.4705 0.060 Uiso 1 1 calc R . .
C9B C 0.7734(7) 0.7697(13) 0.4591(5) 0.045(6) Uiso 1 1 d . . .
H9BA H 0.7454 0.7371 0.4469 0.054 Uiso 1 1 calc R . .
C10B C 0.8221(6) 0.7400(11) 0.4621(5) 0.028(5) Uiso 1 1 d . . .
C11B C 0.8436(6) 0.6602(11) 0.4482(4) 0.019(4) Uiso 1 1 d . . .
C12B C 0.8601(7) 0.7858(12) 0.4819(5) 0.035(5) Uiso 1 1 d . . .
C13B C 0.9846(6) 0.6084(10) 0.4721(5) 0.019(4) Uiso 1 1 d . . .
C14B C 1.0202(6) 0.6380(11) 0.4525(5) 0.027(5) Uiso 1 1 d . . .
C15B C 1.0725(8) 0.6499(13) 0.4680(5) 0.046(6) Uiso 1 1 d . . .
H15C H 1.0964 0.6757 0.4555 0.056 Uiso 1 1 calc R . .
C16B C 1.0887(8) 0.6232(13) 0.5021(6) 0.044(6) Uiso 1 1 d . . .
C17B C 1.0524(7) 0.5910(12) 0.5194(6) 0.043(6) Uiso 1 1 d . . .
H17C H 1.0625 0.5755 0.5428 0.052 Uiso 1 1 calc R . .
C18B C 0.9987(7) 0.5791(12) 0.5036(5) 0.035(5) Uiso 1 1 d . . .
C19B C 1.1427(8) 0.6400(15) 0.5197(6) 0.067(7) Uiso 1 1 d . . .
H19G H 1.1628 0.6645 0.5033 0.100 Uiso 1 1 calc R . .
H19H H 1.1585 0.5852 0.5289 0.100 Uiso 1 1 calc R . .
H19I H 1.1423 0.6813 0.5386 0.100 Uiso 1 1 calc R . .
C20B C 1.0054(6) 0.6573(11) 0.4129(5) 0.026(5) Uiso 1 1 d . . .
H20C H 0.9695 0.6349 0.4053 0.031 Uiso 1 1 calc R . .
C21B C 1.0397(8) 0.6109(14) 0.3919(6) 0.061(7) Uiso 1 1 d D . .
C22B C 1.0362(8) 0.5221(14) 0.3899(5) 0.084(8) Uiso 1 1 d D . .
H22C H 1.0117 0.4987 0.4026 0.101 Uiso 1 1 calc R . .
C23B C 1.0607(10) 0.4583(18) 0.3733(7) 0.120(12) Uiso 1 1 d D . .
H23C H 1.0561 0.3969 0.3727 0.144 Uiso 1 1 calc R . .
C24B C 1.0937(10) 0.5093(19) 0.3578(7) 0.112(10) Uiso 1 1 d D . .
H24C H 1.1135 0.4746 0.3449 0.134 Uiso 1 1 calc R . .
C25B C 1.1060(12) 0.5967(19) 0.3558(8) 0.142(13) Uiso 1 1 d D . .
H25C H 1.1320 0.6189 0.3442 0.170 Uiso 1 1 calc R . .
C26B C 1.0747(10) 0.648(2) 0.3734(7) 0.135(13) Uiso 1 1 d D . .
H26C H 1.0775 0.7095 0.3725 0.162 Uiso 1 1 calc R . .
C27B C 1.0036(8) 0.7583(14) 0.4076(6) 0.062(7) Uiso 1 1 d . . .
H27G H 0.9944 0.7714 0.3831 0.093 Uiso 1 1 calc R . .
H27H H 1.0376 0.7832 0.4166 0.093 Uiso 1 1 calc R . .
H27I H 0.9777 0.7834 0.4199 0.093 Uiso 1 1 calc R . .
C28B C 0.9632(6) 0.5400(12) 0.5250(5) 0.036(5) Uiso 1 1 d . . .
H28C H 0.9347 0.5124 0.5085 0.043 Uiso 1 1 calc R . .
C29B C 0.9371(7) 0.5996(12) 0.5465(5) 0.051(6) Uiso 1 1 d D . .
C30B C 0.9687(8) 0.6497(11) 0.5711(5) 0.062(7) Uiso 1 1 d D . .
H30C H 1.0051 0.6472 0.5726 0.074 Uiso 1 1 calc R . .
C31B C 0.9475(9) 0.7036(15) 0.5934(6) 0.096(9) Uiso 1 1 d D . .
H31C H 0.9685 0.7387 0.6100 0.115 Uiso 1 1 calc R . .
C32B C 0.8938(9) 0.7028(17) 0.5901(7) 0.100(10) Uiso 1 1 d D . .
H32C H 0.8788 0.7371 0.6058 0.120 Uiso 1 1 calc R . .
C33B C 0.8607(9) 0.6566(15) 0.5659(6) 0.081(8) Uiso 1 1 d D . .
H33C H 0.8242 0.6608 0.5640 0.097 Uiso 1 1 calc R . .
C34B C 0.8837(7) 0.6030(14) 0.5443(6) 0.062(7) Uiso 1 1 d D . .
H34C H 0.8624 0.5680 0.5278 0.075 Uiso 1 1 calc R . .
C35B C 0.9888(8) 0.4638(14) 0.5486(6) 0.066(7) Uiso 1 1 d . . .
H35G H 0.9631 0.4376 0.5607 0.099 Uiso 1 1 calc R . .
H35H H 1.0176 0.4868 0.5653 0.099 Uiso 1 1 calc R . .
H35I H 1.0019 0.4195 0.5344 0.099 Uiso 1 1 calc R . .
C36B C 0.7761(7) 0.5912(12) 0.4160(5) 0.031(5) Uiso 1 1 d . . .
C37B C 0.7439(6) 0.5403(12) 0.4343(5) 0.032(5) Uiso 1 1 d . . .
C38B C 0.6894(8) 0.5363(15) 0.4201(5) 0.059(6) Uiso 1 1 d . . .
H38C H 0.6660 0.5062 0.4318 0.071 Uiso 1 1 calc R . .
C39B C 0.6716(8) 0.5774(13) 0.3887(6) 0.048(6) Uiso 1 1 d . . .
C40B C 0.7049(7) 0.6224(12) 0.3727(5) 0.037(5) Uiso 1 1 d . . .
H40C H 0.6917 0.6509 0.3517 0.044 Uiso 1 1 calc R . .
C41B C 0.7588(7) 0.6292(12) 0.3857(5) 0.034(5) Uiso 1 1 d . . .
C42B C 0.6122(8) 0.5674(15) 0.3732(6) 0.066(7) Uiso 1 1 d . . .
H42G H 0.6048 0.5976 0.3511 0.099 Uiso 1 1 calc R . .
H42H H 0.5914 0.5928 0.3890 0.099 Uiso 1 1 calc R . .
H42I H 0.6037 0.5055 0.3698 0.099 Uiso 1 1 calc R . .
C43B C 0.7611(8) 0.4969(15) 0.4698(6) 0.063(7) Uiso 1 1 d . . .
H43C H 0.7995 0.4905 0.4727 0.075 Uiso 1 1 calc R . .
C44B C 0.7385(9) 0.3997(18) 0.4714(7) 0.088(9) Uiso 1 1 d D . .
C45B C 0.7087(10) 0.397(3) 0.4976(7) 0.160(15) Uiso 1 1 d D . .
H45C H 0.7031 0.4470 0.5108 0.192 Uiso 1 1 calc R . .
C46B C 0.6879(12) 0.316(2) 0.5027(9) 0.180(17) Uiso 1 1 d D . .
H46C H 0.6665 0.3018 0.5191 0.216 Uiso 1 1 calc R . .
C47B C 0.7042(11) 0.259(2) 0.4796(8) 0.102(10) Uiso 1 1 d D . .
H47C H 0.6903 0.2029 0.4833 0.122 Uiso 1 1 calc R . .
C48B C 0.7327(14) 0.250(2) 0.4533(9) 0.185(18) Uiso 1 1 d D . .
H48C H 0.7388 0.1991 0.4410 0.222 Uiso 1 1 calc R . .
C49B C 0.7504(10) 0.3359(19) 0.4492(7) 0.107(10) Uiso 1 1 d D . .
H49C H 0.7699 0.3494 0.4318 0.129 Uiso 1 1 calc R . .
C50B C 0.7512(9) 0.5549(17) 0.4979(6) 0.081(8) Uiso 1 1 d . . .
H50G H 0.7675 0.6116 0.4957 0.121 Uiso 1 1 calc R . .
H50H H 0.7657 0.5288 0.5200 0.121 Uiso 1 1 calc R . .
H50I H 0.7138 0.5628 0.4965 0.121 Uiso 1 1 calc R . .
C51B C 0.7932(7) 0.6756(12) 0.3658(5) 0.030(5) Uiso 1 1 d . . .
H51C H 0.8266 0.6429 0.3696 0.036 Uiso 1 1 calc R . .
C52B C 0.8060(6) 0.7675(12) 0.3775(5) 0.044(6) Uiso 1 1 d D . .
C53B C 0.8571(6) 0.7934(11) 0.3894(4) 0.039(6) Uiso 1 1 d D . .
H53C H 0.8842 0.7527 0.3892 0.047 Uiso 1 1 calc R . .
C54B C 0.8691(8) 0.8764(11) 0.4014(5) 0.060(7) Uiso 1 1 d D . .
H54C H 0.9040 0.8926 0.4094 0.072 Uiso 1 1 calc R . .
C55B C 0.8299(7) 0.9350(15) 0.4017(6) 0.074(8) Uiso 1 1 d D . .
H55C H 0.8379 0.9918 0.4106 0.089 Uiso 1 1 calc R . .
C56B C 0.7787(7) 0.9137(12) 0.3892(5) 0.060(7) Uiso 1 1 d D . .
H56C H 0.7520 0.9560 0.3881 0.072 Uiso 1 1 calc R . .
C57B C 0.7679(8) 0.8290(11) 0.3785(5) 0.059(7) Uiso 1 1 d D . .
H57C H 0.7328 0.8124 0.3715 0.071 Uiso 1 1 calc R . .
C58B C 0.7734(8) 0.6759(14) 0.3255(5) 0.055(6) Uiso 1 1 d . . .
H58G H 0.7978 0.7088 0.3142 0.083 Uiso 1 1 calc R . .
H58H H 0.7392 0.7032 0.3204 0.083 Uiso 1 1 calc R . .
H58I H 0.7712 0.6159 0.3169 0.083 Uiso 1 1 calc R . .
O1S O 0.9019 0.7698 -0.0343 0.202 Uiso 1 1 d . . .
O3S O 0.9514 -0.3019 0.7278 0.143 Uiso 1 1 d . . .
O2S O 0.6063 0.7616 0.2917 0.182 Uiso 1 1 d . . .
C1S C 0.8119 0.7780 -0.0265 0.170 Uiso 1 1 d . . .
C2S C 0.8250 0.7003 -0.0409 0.166 Uiso 1 1 d . . .
C3S C 0.8736 0.6993 -0.0515 0.198 Uiso 1 1 d . . .
C5S C 0.8655 0.8337 -0.0293 0.178 Uiso 1 1 d . . .
C6S C 0.6043 0.8399 0.2750 0.207 Uiso 1 1 d . . .
C7S C 0.5513 0.8643 0.2779 0.174 Uiso 1 1 d . . .
C8S C 0.5234 0.8243 0.3033 0.331 Uiso 1 1 d . . .
C10S C 0.5558 0.7532 0.3105 0.265 Uiso 1 1 d . . .
C11S C 0.9185 -0.2781 0.7579 0.232 Uiso 1 1 d . . .
C12S C 0.9229 -0.1765 0.7426 0.297 Uiso 1 1 d . . .
C13S C 0.8966 -0.2007 0.7037 0.179 Uiso 1 1 d . . .
C14S C 0.9316 -0.2536 0.6916 0.178 Uiso 1 1 d . . .

loop_
_atom_site_aniso_label
_atom_site_aniso_U_11
_atom_site_aniso_U_22
_atom_site_aniso_U_33
_atom_site_aniso_U_23
_atom_site_aniso_U_13
_atom_site_aniso_U_12
Ni1 0.0444(14) 0.0234(15) 0.0360(18) 0.0036(14) 0.0091(12) -0.0021(12)
Br1 0.0646(13) 0.0360(14) 0.0535(17) 0.0074(13) 0.0270(12) -0.0010(11)
Br2 0.0730(16) 0.0290(13) 0.073(2) -0.0061(13) 0.0044(14) 0.0146(11)
Ni1D 0.0491(15) 0.0275(16) 0.0374(19) 0.0012(14) 0.0105(13) 0.0037(12)
Br1D 0.0606(14) 0.0474(15) 0.080(2) -0.0018(15) 0.0344(13) 0.0023(12)
Br2D 0.0572(14) 0.0316(13) 0.0590(18) -0.0002(12) -0.0007(12) -0.0044(11)
Ni1E 0.0517(15) 0.0224(15) 0.0312(19) -0.0005(13) 0.0104(13) 0.0024(12)
Br1E 0.0512(13) 0.0382(13) 0.0486(17) -0.0037(12) 0.0186(11) 0.0052(10)
Br2E 0.0746(16) 0.0328(14) 0.0617(19) 0.0051(13) 0.0062(13) -0.0133(11)
Ni1C 0.0402(14) 0.0255(15) 0.046(2) 0.0049(15) 0.0122(13) -0.0016(13)
Br1C 0.0451(13) 0.0355(13) 0.0745(19) -0.0155(13) 0.0042(12) -0.0020(10)
Br2C 0.0438(12) 0.0460(14) 0.0538(17) 0.0161(13) 0.0124(11) -0.0008(11)
Ni1A 0.0348(13) 0.0232(14) 0.053(2) 0.0021(15) 0.0090(13) 0.0006(12)
Br1A 0.0494(13) 0.0368(14) 0.082(2) -0.0138(14) 0.0030(13) 0.0044(11)
Br2A 0.0368(11) 0.0431(13) 0.0558(17) 0.0104(13) 0.0174(10) 0.0016(11)
Ni1B 0.0303(13) 0.0291(15) 0.049(2) -0.0001(15) 0.0128(12) 0.0016(12)
Br1B 0.0806(15) 0.0371(14) 0.0512(17) -0.0001(13) 0.0342(13) 0.0059(13)
Br2B 0.0596(14) 0.0327(13) 0.0554(18) 0.0080(12) 0.0089(12) 0.0002(11)

loop_
_atom_type_symbol
_atom_type_description
_atom_type_scat_dispersion_real
_atom_type_scat_dispersion_imag
_atom_type_scat_source
C C 0.0033 0.0016 'International Tables Vol C Tables 4.2.6.8 and 6.1.1.4'
H H 0.0000 0.0000 'International Tables Vol C Tables 4.2.6.8 and 6.1.1.4'
N N 0.0061 0.0033 'International Tables Vol C Tables 4.2.6.8 and 6.1.1.4'
Ni Ni 0.3393 1.1124 'International Tables Vol C Tables 4.2.6.8 and 6.1.1.4'
Br Br -0.2901 2.4595 'International Tables Vol C Tables 4.2.6.8 and 6.1.1.4'
O O 0.0106 0.0060 'International Tables Vol C Tables 4.2.6.8 and 6.1.1.4'

loop_
_geom_angle_atom_site_label_1
_geom_angle_atom_site_label_2
_geom_angle_atom_site_label_3
_geom_angle
_geom_angle_site_symmetry_1
_geom_angle_site_symmetry_3
_geom_angle_publ_flag
N1 Ni1 N2 82.3(5) . . ?
N1 Ni1 Br2 109.5(4) . . ?
N2 Ni1 Br2 120.4(4) . . ?
N1 Ni1 Br1 113.8(4) . . ?
N2 Ni1 Br1 105.5(4) . . ?
Br2 Ni1 Br1 119.62(13) . . ?
C1 N1 C13 121.1(10) . . ?
C1 N1 Ni1 110.9(8) . . ?
C13 N1 Ni1 127.9(8) . . ?
C11 N2 C36 120.8(11) . . ?
C11 N2 Ni1 109.4(8) . . ?
C36 N2 Ni1 129.8(8) . . ?
N2D Ni1D N1D 83.5(5) . . ?
N2D Ni1D Br2D 120.2(4) . . ?
N1D Ni1D Br2D 106.7(4) . . ?
N2D Ni1D Br1D 100.8(4) . . ?
N1D Ni1D Br1D 117.5(4) . . ?
Br2D Ni1D Br1D 122.13(13) . . ?
C1D N1D C13D 118.3(10) . . ?
C1D N1D Ni1D 107.4(7) . . ?
C13D N1D Ni1D 134.2(8) . . ?
C11D N2D C36D 119.1(11) . . ?
C11D N2D Ni1D 112.1(8) . . ?
C36D N2D Ni1D 128.8(8) . . ?
N2E Ni1E N1E 81.3(5) . . ?
N2E Ni1E Br2E 115.3(4) . . ?
N1E Ni1E Br2E 109.7(4) . . ?
N2E Ni1E Br1E 109.7(4) . . ?
N1E Ni1E Br1E 111.8(4) . . ?
Br2E Ni1E Br1E 121.85(13) . . ?
C1E N1E C13E 119.9(12) . . ?
C1E N1E Ni1E 112.5(8) . . ?
C13E N1E Ni1E 127.6(8) . . ?
C11E N2E C36E 119.3(11) . . ?
C11E N2E Ni1E 111.8(9) . . ?
C36E N2E Ni1E 128.1(9) . . ?
N2C Ni1C N1C 85.4(5) . . ?
N2C Ni1C Br1C 110.0(4) . . ?
N1C Ni1C Br1C 112.4(4) . . ?
N2C Ni1C Br2C 110.9(4) . . ?
N1C Ni1C Br2C 108.6(4) . . ?
Br1C Ni1C Br2C 123.18(13) . . ?
C1C N1C C13C 124.8(11) . . ?
C1C N1C Ni1C 105.7(8) . . ?
C13C N1C Ni1C 128.2(9) . . ?
C11C N2C C36C 117.8(9) . . ?
C11C N2C Ni1C 108.8(7) . . ?
C36C N2C Ni1C 133.3(8) . . ?
N1A Ni1A N2A 83.7(5) . . ?
N1A Ni1A Br2A 113.7(4) . . ?
N2A Ni1A Br2A 110.6(4) . . ?
N1A Ni1A Br1A 108.0(4) . . ?
N2A Ni1A Br1A 112.6(4) . . ?
Br2A Ni1A Br1A 121.80(13) . . ?
C1A N1A C13A 118.0(9) . . ?
C1A N1A Ni1A 109.4(8) . . ?
C13A N1A Ni1A 132.2(8) . . ?
C11A N2A C36A 119.0(11) . . ?
C11A N2A Ni1A 109.6(8) . . ?
C36A N2A Ni1A 131.1(8) . . ?
N1B Ni1B N2B 81.7(5) . . ?
N1B Ni1B Br2B 107.5(4) . . ?
N2B Ni1B Br2B 117.6(4) . . ?
N1B Ni1B Br1B 114.9(4) . . ?
N2B Ni1B Br1B 107.6(4) . . ?
Br2B Ni1B Br1B 121.10(13) . . ?
C1B N1B C13B 113.5(9) . . ?
C1B N1B Ni1B 114.6(8) . . ?
C13B N1B Ni1B 131.1(8) . . ?
C11B N2B C36B 117.6(10) . . ?
C11B N2B Ni1B 112.7(8) . . ?
C36B N2B Ni1B 128.7(8) . . ?
N1 C1 C11 119.6(14) . . ?
N1 C1 C2 134.8(14) . . ?
C11 C1 C2 105.4(15) . . ?
C12 C2 C3 123.6(19) . . ?
C12 C2 C1 105.5(16) . . ?
C3 C2 C1 130.8(18) . . ?
C2 C3 C4 115.3(18) . . ?
C5 C4 C3 120.8(19) . . ?
C6 C5 C4 120.8(19) . . ?
C7 C6 C5 126.7(18) . . ?
C7 C6 C12 116.6(17) . . ?
C5 C6 C12 116.7(18) . . ?
C8 C7 C6 121(2) . . ?
C7 C8 C9 125(2) . . ?
C10 C9 C8 113.3(18) . . ?
C9 C10 C12 123(2) . . ?
C9 C10 C11 133.6(18) . . ?
C12 C10 C11 103.7(18) . . ?
N2 C11 C1 117.6(16) . . ?
N2 C11 C10 132.8(16) . . ?
C1 C11 C10 109.5(16) . . ?
C2 C12 C10 116(2) . . ?
C2 C12 C6 122.8(18) . . ?
C10 C12 C6 121.4(19) . . ?
C14 C13 N1 126.2(15) . . ?
C14 C13 C18 121.2(17) . . ?
N1 C13 C18 112.6(16) . . ?
C13 C14 C15 121.3(18) . . ?
C13 C14 C20 121.9(16) . . ?
C15 C14 C20 116.5(18) . . ?
C16 C15 C14 118(2) . . ?
C17 C16 C15 119.2(19) . . ?
C17 C16 C19 123.9(18) . . ?
C15 C16 C19 117(2) . . ?
C18 C17 C16 124(2) . . ?
C17 C18 C13 116(2) . . ?
C17 C18 C28 125.2(18) . . ?
C13 C18 C28 118.6(16) . . ?
C27 C20 C21 115.4(17) . . ?
C27 C20 C14 109.2(15) . . ?
C21 C20 C14 109.2(15) . . ?
C22 C21 C26 115(2) . . ?
C22 C21 C20 120(2) . . ?
C26 C21 C20 124.7(19) . . ?
C21 C22 C23 122(2) . . ?
C24 C23 C22 118(3) . . ?
C23 C24 C25 124(3) . . ?
C24 C25 C26 113(3) . . ?
C25 C26 C21 127(3) . . ?
C29 C28 C35 112.0(15) . . ?
C29 C28 C18 115.3(15) . . ?
C35 C28 C18 106.5(15) . . ?
C30 C29 C34 121(2) . . ?
C30 C29 C28 117.1(17) . . ?
C34 C29 C28 121.7(17) . . ?
C29 C30 C31 119(2) . . ?
C32 C31 C30 118(2) . . ?
C33 C32 C31 124(2) . . ?
C34 C33 C32 116(2) . . ?
C33 C34 C29 122(2) . . ?
C41 C36 C37 121.8(18) . . ?
C41 C36 N2 119.8(18) . . ?
C37 C36 N2 118.4(15) . . ?
C36 C37 C38 116.7(18) . . ?
C36 C37 C43 123.9(17) . . ?
C38 C37 C43 119.1(19) . . ?
C37 C38 C39 124(2) . . ?
C40 C39 C38 115.2(18) . . ?
C40 C39 C42 123.0(18) . . ?
C38 C39 C42 121.7(19) . . ?
C41 C40 C39 121.5(18) . . ?
C36 C41 C40 121(2) . . ?
C36 C41 C51 118.4(17) . . ?
C40 C41 C51 120.9(17) . . ?
C37 C43 C50 108.0(15) . . ?
C37 C43 C44 108.1(14) . . ?
C50 C43 C44 113.6(16) . . ?
C49 C44 C45 120(2) . . ?
C49 C44 C43 117.5(18) . . ?
C45 C44 C43 122.1(18) . . ?
C46 C45 C44 122(2) . . ?
C47 C46 C45 115(3) . . ?
C46 C47 C48 127(3) . . ?
C47 C48 C49 116(3) . . ?
C44 C49 C48 120(2) . . ?
C52 C51 C41 117.4(16) . . ?
C52 C51 C58 109.5(15) . . ?
C41 C51 C58 111.1(15) . . ?
C53 C52 C57 120.0(16) . . ?
C53 C52 C51 118.9(15) . . ?
C57 C52 C51 121.1(15) . . ?
C52 C53 C54 117.7(18) . . ?
C55 C54 C53 122(2) . . ?
C54 C55 C56 121(2) . . ?
C57 C56 C55 115.8(18) . . ?
C56 C57 C52 123.0(17) . . ?
N1D C1D C11D 118.8(13) . . ?
N1D C1D C2D 130.7(14) . . ?
C11D C1D C2D 110.2(14) . . ?
C3D C2D C12D 121.7(18) . . ?
C3D C2D C1D 135.5(18) . . ?
C12D C2D C1D 102.8(15) . . ?
C2D C3D C4D 116.4(19) . . ?
C5D C4D C3D 122(2) . . ?
C4D C5D C6D 121.6(19) . . ?
C7D C6D C12D 120.5(18) . . ?
C7D C6D C5D 125.9(18) . . ?
C12D C6D C5D 113.0(18) . . ?
C8D C7D C6D 118(2) . . ?
C7D C8D C9D 124(2) . . ?
C10D C9D C8D 119.0(18) . . ?
C9D C10D C11D 136.5(17) . . ?
C9D C10D C12D 118.1(18) . . ?
C11D C10D C12D 105.3(17) . . ?
N2D C11D C10D 135.4(15) . . ?
N2D C11D C1D 118.1(15) . . ?
C10D C11D C1D 106.5(15) . . ?
C6D C12D C2D 124.2(17) . . ?
C6D C12D C10D 120.4(18) . . ?
C2D C12D C10D 115.0(18) . . ?
C14D C13D C18D 121.8(18) . . ?
C14D C13D N1D 117.5(14) . . ?
C18D C13D N1D 120.7(18) . . ?
C15D C14D C13D 118.1(18) . . ?
C15D C14D C20D 117(2) . . ?
C13D C14D C20D 124.8(17) . . ?
C14D C15D C16D 123(2) . . ?
C17D C16D C15D 115.1(18) . . ?
C17D C16D C19D 121.3(19) . . ?
C15D C16D C19D 123(2) . . ?
C18D C17D C16D 125(2) . . ?
C17D C18D C13D 116(2) . . ?
C17D C18D C28D 124.5(19) . . ?
C13D C18D C28D 118.9(18) . . ?
C27D C20D C14D 112.5(17) . . ?
C27D C20D C21D 111.1(18) . . ?
C14D C20D C21D 113.7(16) . . ?
C22D C21D C26D 119(2) . . ?
C22D C21D C20D 118(2) . . ?
C26D C21D C20D 123(2) . . ?
C21D C22D C23D 123(2) . . ?
C24D C23D C22D 113(3) . . ?
C23D C24D C25D 127(3) . . ?
C26D C25D C24D 116(3) . . ?
C25D C26D C21D 121(3) . . ?
C29D C28D C18D 118.3(17) . . ?
C29D C28D C35D 109.2(15) . . ?
C18D C28D C35D 107.9(16) . . ?
C30D C29D C34D 125.4(19) . . ?
C30D C29D C28D 117.5(15) . . ?
C34D C29D C28D 117.0(15) . . ?
C29D C30D C31D 115.9(18) . . ?
C30D C31D C32D 120.3(18) . . ?
C33D C32D C31D 123(2) . . ?
C34D C33D C32D 118(2) . . ?
C33D C34D C29D 117.6(19) . . ?
C41D C36D C37D 124.4(17) . . ?
C41D C36D N2D 117.7(16) . . ?
C37D C36D N2D 117.8(14) . . ?
C38D C37D C36D 114.9(17) . . ?
C38D C37D C43D 123.6(19) . . ?
C36D C37D C43D 121.2(16) . . ?
C39D C38D C37D 125(2) . . ?
C38D C39D C40D 115.2(19) . . ?
C38D C39D C42D 119.9(19) . . ?
C40D C39D C42D 124.6(18) . . ?
C41D C40D C39D 123.2(19) . . ?
C36D C41D C40D 116(2) . . ?
C36D C41D C51D 122.5(17) . . ?
C40D C41D C51D 121.3(17) . . ?
C50D C43D C37D 109.1(16) . . ?
C50D C43D C44D 111.9(16) . . ?
C37D C43D C44D 110.3(14) . . ?
C45D C44D C49D 117.8(16) . . ?
C45D C44D C43D 124.2(15) . . ?
C49D C44D C43D 117.9(14) . . ?
C46D C45D C44D 120.0(18) . . ?
C47D C46D C45D 123(2) . . ?
C46D C47D C48D 117(2) . . ?
C49D C48D C47D 121(2) . . ?
C48D C49D C44D 120.8(18) . . ?
C52D C51D C41D 115.6(16) . . ?
C52D C51D C58D 109.7(14) . . ?
C41D C51D C58D 110.1(15) . . ?
C57D C52D C53D 122.6(17) . . ?
C57D C52D C51D 122.6(16) . . ?
C53D C52D C51D 114.8(15) . . ?
C52D C53D C54D 115.3(18) . . ?
C55D C54D C53D 122(2) . . ?
C54D C55D C56D 121(2) . . ?
C55D C56D C57D 118(2) . . ?
C56D C57D C52D 121(2) . . ?
N1E C1E C11E 116.6(14) . . ?
N1E C1E C2E 136.7(16) . . ?
C11E C1E C2E 106.6(15) . . ?
C3E C2E C12E 121.2(18) . . ?
C3E C2E C1E 133.6(19) . . ?
C12E C2E C1E 105.0(16) . . ?
C2E C3E C4E 116.3(19) . . ?
C5E C4E C3E 122.5(18) . . ?
C6E C5E C4E 120(2) . . ?
C7E C6E C5E 126(2) . . ?
C7E C6E C12E 116.2(17) . . ?
C5E C6E C12E 117.7(18) . . ?
C6E C7E C8E 124(2) . . ?
C7E C8E C9E 121(2) . . ?
C10E C9E C8E 117.1(18) . . ?
C12E C10E C9E 118.7(18) . . ?
C12E C10E C11E 105.6(16) . . ?
C9E C10E C11E 135.6(17) . . ?
N2E C11E C10E 134.3(14) . . ?
N2E C11E C1E 117.6(13) . . ?
C10E C11E C1E 107.9(14) . . ?
C10E C12E C2E 114.8(17) . . ?
C10E C12E C6E 123.4(18) . . ?
C2E C12E C6E 121.8(17) . . ?
C14E C13E N1E 127.6(17) . . ?
C14E C13E C18E 116.5(18) . . ?
N1E C13E C18E 115.9(18) . . ?
C13E C14E C15E 126.5(17) . . ?
C13E C14E C20E 119.4(16) . . ?
C15E C14E C20E 113.8(17) . . ?
C14E C15E C16E 114.0(18) . . ?
C17E C16E C15E 122.7(18) . . ?
C17E C16E C19E 121.3(17) . . ?
C15E C16E C19E 115.9(18) . . ?
C18E C17E C16E 120.9(19) . . ?
C17E C18E C28E 120.4(17) . . ?
C17E C18E C13E 119(2) . . ?
C28E C18E C13E 120.5(16) . . ?
C21E C20E C27E 116.1(15) . . ?
C21E C20E C14E 110.1(13) . . ?
C27E C20E C14E 109.9(13) . . ?
C26E C21E C22E 119(2) . . ?
C26E C21E C20E 120.6(17) . . ?
C22E C21E C20E 120.6(18) . . ?
C21E C22E C23E 122(2) . . ?
C24E C23E C22E 116(2) . . ?
C23E C24E C25E 124(3) . . ?
C26E C25E C24E 118(3) . . ?
C25E C26E C21E 121(2) . . ?
C18E C28E C35E 112.6(17) . . ?
C18E C28E C29E 111.1(15) . . ?
C35E C28E C29E 111.7(15) . . ?
C30E C29E C34E 119.1(17) . . ?
C30E C29E C28E 122.1(15) . . ?
C34E C29E C28E 118.8(14) . . ?
C29E C30E C31E 119.1(19) . . ?
C32E C31E C30E 122(2) . . ?
C31E C32E C33E 118(2) . . ?
C34E C33E C32E 120.0(19) . . ?
C33E C34E C29E 121.2(17) . . ?
N2E C36E C41E 126.4(16) . . ?
N2E C36E C37E 116.5(12) . . ?
C41E C36E C37E 117.1(15) . . ?
C38E C37E C43E 118.7(18) . . ?
C38E C37E C36E 118.5(16) . . ?
C43E C37E C36E 122.3(16) . . ?
C39E C38E C37E 120(2) . . ?
C38E C39E C40E 120.3(19) . . ?
C38E C39E C42E 120(2) . . ?
C40E C39E C42E 119.1(18) . . ?
C41E C40E C39E 118.4(18) . . ?
C40E C41E C36E 125.3(19) . . ?
C40E C41E C51E 118.0(16) . . ?
C36E C41E C51E 116.5(15) . . ?
C37E C43E C44E 111.9(16) . . ?
C37E C43E C50E 108.7(17) . . ?
C44E C43E C50E 113.4(18) . . ?
C49E C44E C45E 115(2) . . ?
C49E C44E C43E 121(2) . . ?
C45E C44E C43E 123.9(19) . . ?
C46E C45E C44E 125(2) . . ?
C47E C46E C45E 118(2) . . ?
C46E C47E C48E 118(3) . . ?
C47E C48E C49E 123(3) . . ?
C44E C49E C48E 121(2) . . ?
C52E C51E C58E 114.7(14) . . ?
C52E C51E C41E 111.9(14) . . ?
C58E C51E C41E 108.5(14) . . ?
C53E C52E C57E 114.9(17) . . ?
C53E C52E C51E 119.9(15) . . ?
C57E C52E C51E 125.2(15) . . ?
C52E C53E C54E 122.6(19) . . ?
C53E C54E C55E 121(2) . . ?
C54E C55E C56E 117.0(19) . . ?
C57E C56E C55E 119.6(19) . . ?
C56E C57E C52E 123.9(18) . . ?
N1C C1C C11C 123.4(15) . . ?
N1C C1C C2C 128.8(14) . . ?
C11C C1C C2C 105.9(15) . . ?
C3C C2C C12C 126.4(18) . . ?
C3C C2C C1C 131.5(17) . . ?
C12C C2C C1C 101.7(15) . . ?
C2C C3C C4C 117.7(17) . . ?
C5C C4C C3C 114.6(18) . . ?
C6C C5C C4C 128(2) . . ?
C5C C6C C12C 115.9(19) . . ?
C5C C6C C7C 131(2) . . ?
C12C C6C C7C 112.7(17) . . ?
C8C C7C C6C 122(2) . . ?
C7C C8C C9C 122.4(18) . . ?
C10C C9C C8C 118.4(17) . . ?
C12C C10C C9C 120.1(17) . . ?
C12C C10C C11C 105.4(14) . . ?
C9C C10C C11C 134.5(16) . . ?
N2C C11C C10C 135.4(13) . . ?
N2C C11C C1C 115.9(14) . . ?
C10C C11C C1C 108.7(14) . . ?
C10C C12C C2C 117.8(17) . . ?
C10C C12C C6C 124.4(16) . . ?
C2C C12C C6C 117.5(16) . . ?
C18C C13C N1C 126.5(17) . . ?
C18C C13C C14C 116.0(16) . . ?
N1C C13C C14C 117.5(14) . . ?
C15C C14C C13C 119.8(17) . . ?
C15C C14C C20C 117.2(17) . . ?
C13C C14C C20C 123.0(15) . . ?
C16C C15C C14C 122(2) . . ?
C15C C16C C17C 116(2) . . ?
C15C C16C C19C 126(2) . . ?
C17C C16C C19C 118(2) . . ?
C18C C17C C16C 121(2) . . ?
C13C C18C C17C 125(2) . . ?
C13C C18C C28C 118.1(16) . . ?
C17C C18C C28C 116.7(17) . . ?
C27C C20C C21C 109.0(15) . . ?
C27C C20C C14C 111.4(16) . . ?
C21C C20C C14C 113.8(14) . . ?
C26C C21C C22C 113.5(18) . . ?
C26C C21C C20C 126.0(16) . . ?
C22C C21C C20C 120.3(17) . . ?
C23C C22C C21C 125(2) . . ?
C24C C23C C22C 118(2) . . ?
C25C C24C C23C 121(2) . . ?
C24C C25C C26C 118(2) . . ?
C25C C26C C21C 124.6(19) . . ?
C35C C28C C29C 110.5(15) . . ?
C35C C28C C18C 115.9(15) . . ?
C29C C28C C18C 113.5(15) . . ?
C30C C29C C34C 118.2(17) . . ?
C30C C29C C28C 122.5(15) . . ?
C34C C29C C28C 119.2(15) . . ?
C29C C30C C31C 121.2(18) . . ?
C32C C31C C30C 120.1(18) . . ?
C33C C32C C31C 118.8(19) . . ?
C32C C33C C34C 121(2) . . ?
C33C C34C C29C 120.5(18) . . ?
C37C C36C C41C 120.8(16) . . ?
C37C C36C N2C 120.8(14) . . ?
C41C C36C N2C 118.3(16) . . ?
C36C C37C C38C 117.7(17) . . ?
C36C C37C C43C 125.1(15) . . ?
C38C C37C C43C 117.2(17) . . ?
C39C C38C C37C 124(2) . . ?
C40C C39C C38C 113.3(19) . . ?
C40C C39C C42C 124.4(19) . . ?
C38C C39C C42C 122.1(19) . . ?
C41C C40C C39C 124(2) . . ?
C40C C41C C36C 119.3(19) . . ?
C40C C41C C51C 121.9(18) . . ?
C36C C41C C51C 118.7(16) . . ?
C37C C43C C44C 112.8(14) . . ?
C37C C43C C50C 110.6(16) . . ?
C44C C43C C50C 114.9(16) . . ?
C49C C44C C45C 118(2) . . ?
C49C C44C C43C 118.1(17) . . ?
C45C C44C C43C 123.3(16) . . ?
C44C C45C C46C 119(2) . . ?
C47C C46C C45C 121(2) . . ?
C48C C47C C46C 121(2) . . ?
C47C C48C C49C 118(2) . . ?
C44C C49C C48C 122(2) . . ?
C52C C51C C58C 111.6(16) . . ?
C52C C51C C41C 112.0(15) . . ?
C58C C51C C41C 107.8(15) . . ?
C57C C52C C53C 118.4(17) . . ?
C57C C52C C51C 123.9(15) . . ?
C53C C52C C51C 117.7(14) . . ?
C52C C53C C54C 122.5(17) . . ?
C55C C54C C53C 117.0(19) . . ?
C54C C55C C56C 123(2) . . ?
C57C C56C C55C 117.9(19) . . ?
C52C C57C C56C 121.5(18) . . ?
N1A C1A C11A 119.7(14) . . ?
N1A C1A C2A 135.4(13) . . ?
C11A C1A C2A 104.9(14) . . ?
C12A C2A C3A 119.8(18) . . ?
C12A C2A C1A 106.4(14) . . ?
C3A C2A C1A 133.7(16) . . ?
C2A C3A C4A 115.2(17) . . ?
C5A C4A C3A 125(2) . . ?
C4A C5A C6A 122(2) . . ?
C7A C6A C12A 119.4(18) . . ?
C7A C6A C5A 126.5(19) . . ?
C12A C6A C5A 113.8(16) . . ?
C6A C7A C8A 121(2) . . ?
C7A C8A C9A 120.9(18) . . ?
C10A C9A C8A 117.9(18) . . ?
C9A C10A C12A 120.5(18) . . ?
C9A C10A C11A 133.5(17) . . ?
C12A C10A C11A 106.0(15) . . ?
N2A C11A C10A 134.9(15) . . ?
N2A C11A C1A 117.6(15) . . ?
C10A C11A C1A 107.5(15) . . ?
C2A C12A C6A 124.6(16) . . ?
C2A C12A C10A 115.2(17) . . ?
C6A C12A C10A 120.2(16) . . ?
C18A C13A C14A 121.0(16) . . ?
C18A C13A N1A 122.0(15) . . ?
C14A C13A N1A 117.0(14) . . ?
C13A C14A C15A 115.8(17) . . ?
C13A C14A C20A 126.9(16) . . ?
C15A C14A C20A 117.2(16) . . ?
C16A C15A C14A 121.7(17) . . ?
C17A C16A C15A 121.5(18) . . ?
C17A C16A C19A 121.9(18) . . ?
C15A C16A C19A 116.4(17) . . ?
C16A C17A C18A 120(2) . . ?
C17A C18A C13A 120.1(18) . . ?
C17A C18A C28A 122.7(18) . . ?
C13A C18A C28A 117.1(16) . . ?
C27A C20A C14A 111.7(18) . . ?
C27A C20A C21A 114.0(18) . . ?
C14A C20A C21A 112.6(16) . . ?
C26A C21A C22A 119(3) . . ?
C26A C21A C20A 122(2) . . ?
C22A C21A C20A 118(2) . . ?
C23A C22A C21A 119(3) . . ?
C24A C23A C22A 111(3) . . ?
C23A C24A C25A 138(3) . . ?
C24A C25A C26A 103(3) . . ?
C21A C26A C25A 129(3) . . ?
C29A C28A C18A 110.6(15) . . ?
C29A C28A C35A 109.8(15) . . ?
C18A C28A C35A 112.2(15) . . ?
C30A C29A C34A 116.3(15) . . ?
C30A C29A C28A 124.5(13) . . ?
C34A C29A C28A 119.1(13) . . ?
C31A C30A C29A 123.9(16) . . ?
C30A C31A C32A 117.5(16) . . ?
C33A C32A C31A 120.8(16) . . ?
C32A C33A C34A 120.6(15) . . ?
C33A C34A C29A 121.0(15) . . ?
C41A C36A C37A 127.2(16) . . ?
C41A C36A N2A 116.3(15) . . ?
C37A C36A N2A 116.5(15) . . ?
C38A C37A C36A 116.0(18) . . ?
C38A C37A C43A 118.4(17) . . ?
C36A C37A C43A 125.3(15) . . ?
C37A C38A C39A 120.0(19) . . ?
C40A C39A C38A 117.9(18) . . ?
C40A C39A C42A 123.4(19) . . ?
C38A C39A C42A 118.6(17) . . ?
C39A C40A C41A 125(2) . . ?
C36A C41A C40A 112.9(18) . . ?
C36A C41A C51A 123.6(17) . . ?
C40A C41A C51A 123.4(19) . . ?
C44A C43A C37A 110.9(14) . . ?
C44A C43A C50A 109.9(15) . . ?
C37A C43A C50A 110.6(15) . . ?
C49A C44A C45A 119.7(18) . . ?
C49A C44A C43A 118.8(15) . . ?
C45A C44A C43A 121.4(16) . . ?
C46A C45A C44A 121(2) . . ?
C47A C46A C45A 116(2) . . ?
C48A C47A C46A 125(2) . . ?
C47A C48A C49A 116(2) . . ?
C44A C49A C48A 121.8(18) . . ?
C41A C51A C58A 110.6(17) . . ?
C41A C51A C52A 114.8(16) . . ?
C58A C51A C52A 107.7(17) . . ?
C57A C52A C53A 121.7(19) . . ?
C57A C52A C51A 121.4(16) . . ?
C53A C52A C51A 116.8(16) . . ?
C54A C53A C52A 119(2) . . ?
C55A C54A C53A 123(2) . . ?
C54A C55A C56A 115(2) . . ?
C57A C56A C55A 125(2) . . ?
C52A C57A C56A 117(2) . . ?
N1B C1B C2B 139.7(13) . . ?
N1B C1B C11B 112.5(12) . . ?
C2B C1B C11B 107.5(13) . . ?
C3B C2B C12B 120.5(17) . . ?
C3B C2B C1B 132.8(16) . . ?
C12B C2B C1B 106.3(14) . . ?
C2B C3B C4B 120.4(17) . . ?
C5B C4B C3B 114.4(18) . . ?
C4B C5B C6B 128(2) . . ?
C5B C6B C12B 115.6(18) . . ?
C5B C6B C7B 129(2) . . ?
C12B C6B C7B 114.8(17) . . ?
C8B C7B C6B 121(2) . . ?
C7B C8B C9B 121(2) . . ?
C10B C9B C8B 119.1(19) . . ?
C9B C10B C12B 118.1(19) . . ?
C9B C10B C11B 131.3(17) . . ?
C12B C10B C11B 110.6(15) . . ?
N2B C11B C10B 140.0(14) . . ?
N2B C11B C1B 118.1(13) . . ?
C10B C11B C1B 101.5(13) . . ?
C10B C12B C6B 125.2(18) . . ?
C10B C12B C2B 113.9(18) . . ?
C6B C12B C2B 120.8(16) . . ?
C18B C13B C14B 122.4(17) . . ?
C18B C13B N1B 121.0(16) . . ?
C14B C13B N1B 116.6(14) . . ?
C13B C14B C15B 119.5(18) . . ?
C13B C14B C20B 123.0(15) . . ?
C15B C14B C20B 117.5(17) . . ?
C16B C15B C14B 119(2) . . ?
C17B C16B C15B 118(2) . . ?
C17B C16B C19B 121(2) . . ?
C15B C16B C19B 120(2) . . ?
C16B C17B C18B 123(2) . . ?
C13B C18B C17B 117.3(19) . . ?
C13B C18B C28B 125.1(17) . . ?
C17B C18B C28B 117.5(18) . . ?
C21B C20B C27B 113.8(17) . . ?
C21B C20B C14B 113.1(15) . . ?
C27B C20B C14B 108.4(15) . . ?
C22B C21B C26B 115(3) . . ?
C22B C21B C20B 118(2) . . ?
C26B C21B C20B 128(2) . . ?
C21B C22B C23B 134(3) . . ?
C24B C23B C22B 101(3) . . ?
C25B C24B C23B 138(3) . . ?
C24B C25B C26B 111(3) . . ?
C21B C26B C25B 122(3) . . ?
C18B C28B C29B 117.9(16) . . ?
C18B C28B C35B 113.0(16) . . ?
C29B C28B C35B 108.1(16) . . ?
C34B C29B C30B 120(2) . . ?
C34B C29B C28B 122.9(17) . . ?
C30B C29B C28B 117.4(17) . . ?
C31B C30B C29B 121(2) . . ?
C32B C31B C30B 116(2) . . ?
C33B C32B C31B 125(3) . . ?
C32B C33B C34B 116(2) . . ?
C29B C34B C33B 121(2) . . ?
C41B C36B N2B 122.7(17) . . ?
C41B C36B C37B 123.4(17) . . ?
N2B C36B C37B 113.9(15) . . ?
C36B C37B C38B 117.1(17) . . ?
C36B C37B C43B 125.9(16) . . ?
C38B C37B C43B 116.7(17) . . ?
C39B C38B C37B 119(2) . . ?
C40B C39B C38B 120(2) . . ?
C40B C39B C42B 122.7(19) . . ?
C38B C39B C42B 117.2(19) . . ?
C39B C40B C41B 123(2) . . ?
C36B C41B C40B 117.0(19) . . ?
C36B C41B C51B 122.8(17) . . ?
C40B C41B C51B 120.1(17) . . ?
C50B C43B C37B 111.1(19) . . ?
C50B C43B C44B 114(2) . . ?
C37B C43B C44B 112.5(17) . . ?
C49B C44B C45B 132(3) . . ?
C49B C44B C43B 120(3) . . ?
C45B C44B C43B 108(3) . . ?
C46B C45B C44B 114(3) . . ?
C47B C46B C45B 107(3) . . ?
C46B C47B C48B 145(4) . . ?
C47B C48B C49B 103(3) . . ?
C44B C49B C48B 118(3) . . ?
C41B C51B C52B 114.4(16) . . ?
C41B C51B C58B 114.3(15) . . ?
C52B C51B C58B 108.8(15) . . ?
C57B C52B C53B 116.9(18) . . ?
C57B C52B C51B 121.6(15) . . ?
C53B C52B C51B 121.5(15) . . ?
C54B C53B C52B 122.0(18) . . ?
C55B C54B C53B 119(2) . . ?
C54B C55B C56B 122(2) . . ?
C57B C56B C55B 118(2) . . ?
C52B C57B C56B 123(2) . . ?
C5S O1S C3S 106.7 . . ?
C14S O3S C11S 114.5 . . ?
C6S O2S C10S 108.9 . . ?
C2S C1S C5S 98.2 . . ?
C1S C2S C3S 115.6 . . ?
C2S C3S O1S 105.8 . . ?
O1S C5S C1S 104.6 . . ?
O2S C6S C7S 98.4 . . ?
C6S C7S C8S 122.4 . . ?
C10S C8S C7S 96.2 . . ?
C8S C10S O2S 111.3 . . ?
O3S C11S C12S 82.4 . . ?
C13S C12S C11S 94.9 . . ?
C14S C13S C12S 105.4 . . ?
C13S C14S O3S 95.4 . . ?

loop_
_geom_bond_atom_site_label_1
_geom_bond_atom_site_label_2
_geom_bond_distance
_geom_bond_site_symmetry_2
_geom_bond_publ_flag
Ni1 N1 2.035(13) . ?
Ni1 N2 2.055(14) . ?
Ni1 Br2 2.327(3) . ?
Ni1 Br1 2.345(3) . ?
N1 C1 1.283(17) . ?
N1 C13 1.477(18) . ?
N2 C11 1.334(19) . ?
N2 C36 1.434(19) . ?
Ni1D N2D 2.020(14) . ?
Ni1D N1D 2.061(13) . ?
Ni1D Br2D 2.330(3) . ?
Ni1D Br1D 2.353(3) . ?
N1D C1D 1.334(17) . ?
N1D C13D 1.445(18) . ?
N2D C11D 1.251(18) . ?
N2D C36D 1.505(18) . ?
Ni1E N2E 2.018(15) . ?
Ni1E N1E 2.021(12) . ?
Ni1E Br2E 2.331(3) . ?
Ni1E Br1E 2.341(3) . ?
N1E C1E 1.258(19) . ?
N1E C13E 1.40(2) . ?
N2E C11E 1.265(15) . ?
N2E C36E 1.382(16) . ?
Ni1C N2C 2.057(13) . ?
Ni1C N1C 2.078(15) . ?
Ni1C Br1C 2.324(3) . ?
Ni1C Br2C 2.346(3) . ?
N1C C1C 1.322(19) . ?
N1C C13C 1.336(16) . ?
N2C C11C 1.369(17) . ?
N2C C36C 1.422(15) . ?
Ni1A N1A 2.012(13) . ?
Ni1A N2A 2.082(14) . ?
Ni1A Br2A 2.338(3) . ?
Ni1A Br1A 2.342(3) . ?
N1A C1A 1.274(17) . ?
N1A C13A 1.452(15) . ?
N2A C11A 1.239(19) . ?
N2A C36A 1.484(16) . ?
Ni1B N1B 2.025(13) . ?
Ni1B N2B 2.038(13) . ?
Ni1B Br2B 2.338(3) . ?
Ni1B Br1B 2.339(3) . ?
N1B C1B 1.257(16) . ?
N1B C13B 1.468(15) . ?
N2B C11B 1.206(16) . ?
N2B C36B 1.433(17) . ?
C1 C11 1.44(2) . ?
C1 C2 1.51(2) . ?
C2 C12 1.36(3) . ?
C2 C3 1.39(2) . ?
C3 C4 1.46(3) . ?
C4 C5 1.44(3) . ?
C5 C6 1.40(2) . ?
C6 C7 1.38(2) . ?
C6 C12 1.42(2) . ?
C7 C8 1.32(3) . ?
C8 C9 1.45(3) . ?
C9 C10 1.36(2) . ?
C10 C12 1.39(3) . ?
C10 C11 1.48(3) . ?
C13 C14 1.32(2) . ?
C13 C18 1.52(2) . ?
C14 C15 1.44(3) . ?
C14 C20 1.56(2) . ?
C15 C16 1.43(3) . ?
C16 C17 1.40(3) . ?
C16 C19 1.53(3) . ?
C17 C18 1.35(3) . ?
C18 C28 1.59(2) . ?
C20 C27 1.47(2) . ?
C20 C21 1.52(2) . ?
C21 C22 1.369(13) . ?
C21 C26 1.392(13) . ?
C22 C23 1.399(13) . ?
C23 C24 1.372(13) . ?
C24 C25 1.373(13) . ?
C25 C26 1.380(13) . ?
C28 C29 1.52(2) . ?
C28 C35 1.54(2) . ?
C29 C30 1.363(13) . ?
C29 C34 1.382(13) . ?
C30 C31 1.398(13) . ?
C31 C32 1.384(13) . ?
C32 C33 1.380(13) . ?
C33 C34 1.377(13) . ?
C36 C41 1.36(2) . ?
C36 C37 1.37(2) . ?
C37 C38 1.37(2) . ?
C37 C43 1.53(2) . ?
C38 C39 1.42(2) . ?
C39 C40 1.38(2) . ?
C39 C42 1.53(3) . ?
C40 C41 1.37(2) . ?
C41 C51 1.53(2) . ?
C43 C50 1.54(2) . ?
C43 C44 1.58(3) . ?
C44 C49 1.381(13) . ?
C44 C45 1.393(13) . ?
C45 C46 1.378(13) . ?
C46 C47 1.373(13) . ?
C47 C48 1.379(13) . ?
C48 C49 1.397(13) . ?
C51 C52 1.52(2) . ?
C51 C58 1.59(2) . ?
C52 C53 1.367(12) . ?
C52 C57 1.379(12) . ?
C53 C54 1.372(13) . ?
C54 C55 1.366(13) . ?
C55 C56 1.382(12) . ?
C56 C57 1.379(12) . ?
C1D C11D 1.48(2) . ?
C1D C2D 1.50(2) . ?
C2D C3D 1.33(2) . ?
C2D C12D 1.40(2) . ?
C3D C4D 1.45(3) . ?
C4D C5D 1.34(2) . ?
C5D C6D 1.47(2) . ?
C6D C7D 1.39(2) . ?
C6D C12D 1.39(2) . ?
C7D C8D 1.39(3) . ?
C8D C9D 1.40(3) . ?
C9D C10D 1.38(2) . ?
C10D C11D 1.46(2) . ?
C10D C12D 1.47(2) . ?
C13D C14D 1.37(2) . ?
C13D C18D 1.40(3) . ?
C14D C15D 1.34(2) . ?
C14D C20D 1.53(3) . ?
C15D C16D 1.40(2) . ?
C16D C17D 1.37(2) . ?
C16D C19D 1.48(3) . ?
C17D C18D 1.34(3) . ?
C18D C28D 1.54(3) . ?
C20D C27D 1.47(3) . ?
C20D C21D 1.54(3) . ?
C21D C22D 1.376(13) . ?
C21D C26D 1.381(13) . ?
C22D C23D 1.388(13) . ?
C23D C24D 1.376(13) . ?
C24D C25D 1.380(13) . ?
C25D C26D 1.368(13) . ?
C28D C29D 1.54(2) . ?
C28D C35D 1.59(3) . ?
C29D C30D 1.377(12) . ?
C29D C34D 1.386(12) . ?
C30D C31D 1.377(12) . ?
C31D C32D 1.385(12) . ?
C32D C33D 1.386(13) . ?
C33D C34D 1.382(13) . ?
C36D C41D 1.36(2) . ?
C36D C37D 1.42(2) . ?
C37D C38D 1.38(2) . ?
C37D C43D 1.52(2) . ?
C38D C39D 1.36(2) . ?
C39D C40D 1.42(3) . ?
C39D C42D 1.52(3) . ?
C40D C41D 1.39(2) . ?
C41D C51D 1.54(2) . ?
C43D C50D 1.51(2) . ?
C43D C44D 1.58(2) . ?
C44D C45D 1.375(12) . ?
C44D C49D 1.399(12) . ?
C45D C46D 1.372(12) . ?
C46D C47D 1.369(13) . ?
C47D C48D 1.389(13) . ?
C48D C49D 1.370(12) . ?
C51D C52D 1.53(2) . ?
C51D C58D 1.62(2) . ?
C52D C57D 1.373(12) . ?
C52D C53D 1.381(12) . ?
C53D C54D 1.381(12) . ?
C54D C55D 1.360(13) . ?
C55D C56D 1.370(13) . ?
C56D C57D 1.370(13) . ?
C1E C11E 1.48(2) . ?
C1E C2E 1.50(3) . ?
C2E C3E 1.34(2) . ?
C2E C12E 1.41(2) . ?
C3E C4E 1.46(3) . ?
C4E C5E 1.40(2) . ?
C5E C6E 1.35(2) . ?
C6E C7E 1.34(2) . ?
C6E C12E 1.43(2) . ?
C7E C8E 1.37(2) . ?
C8E C9E 1.45(3) . ?
C9E C10E 1.40(2) . ?
C10E C12E 1.39(2) . ?
C10E C11E 1.48(2) . ?
C13E C14E 1.34(2) . ?
C13E C18E 1.55(3) . ?
C14E C15E 1.42(2) . ?
C14E C20E 1.57(2) . ?
C15E C16E 1.47(2) . ?
C16E C17E 1.40(2) . ?
C16E C19E 1.53(2) . ?
C17E C18E 1.35(2) . ?
C18E C28E 1.51(2) . ?
C20E C21E 1.48(2) . ?
C20E C27E 1.52(2) . ?
C21E C26E 1.376(13) . ?
C21E C22E 1.379(13) . ?
C22E C23E 1.399(13) . ?
C23E C24E 1.370(13) . ?
C24E C25E 1.377(13) . ?
C25E C26E 1.373(13) . ?
C28E C35E 1.51(3) . ?
C28E C29E 1.57(2) . ?
C29E C30E 1.361(12) . ?
C29E C34E 1.378(12) . ?
C30E C31E 1.375(12) . ?
C31E C32E 1.366(13) . ?
C32E C33E 1.373(12) . ?
C33E C34E 1.368(12) . ?
C36E C41E 1.39(2) . ?
C36E C37E 1.50(2) . ?
C37E C38E 1.45(2) . ?
C37E C43E 1.48(2) . ?
C38E C39E 1.40(2) . ?
C39E C40E 1.48(3) . ?
C39E C42E 1.50(3) . ?
C40E C41E 1.36(2) . ?
C41E C51E 1.58(2) . ?
C43E C44E 1.49(3) . ?
C43E C50E 1.56(3) . ?
C44E C49E 1.380(13) . ?
C44E C45E 1.395(13) . ?
C45E C46E 1.390(13) . ?
C46E C47E 1.375(13) . ?
C47E C48E 1.380(13) . ?
C48E C49E 1.386(13) . ?
C51E C52E 1.49(2) . ?
C51E C58E 1.54(2) . ?
C52E C53E 1.371(12) . ?
C52E C57E 1.376(12) . ?
C53E C54E 1.372(13) . ?
C54E C55E 1.376(13) . ?
C55E C56E 1.380(12) . ?
C56E C57E 1.372(12) . ?
C1C C11C 1.47(2) . ?
C1C C2C 1.54(3) . ?
C2C C3C 1.33(2) . ?
C2C C12C 1.40(2) . ?
C3C C4C 1.46(2) . ?
C4C C5C 1.40(3) . ?
C5C C6C 1.37(3) . ?
C6C C12C 1.42(3) . ?
C6C C7C 1.45(2) . ?
C7C C8C 1.34(2) . ?
C8C C9C 1.39(2) . ?
C9C C10C 1.36(2) . ?
C10C C12C 1.36(2) . ?
C10C C11C 1.45(2) . ?
C13C C18C 1.32(2) . ?
C13C C14C 1.42(2) . ?
C14C C15C 1.41(2) . ?
C14C C20C 1.55(2) . ?
C15C C16C 1.35(2) . ?
C16C C17C 1.41(3) . ?
C16C C19C 1.51(3) . ?
C17C C18C 1.34(2) . ?
C18C C28C 1.55(2) . ?
C20C C27C 1.49(2) . ?
C20C C21C 1.51(2) . ?
C21C C26C 1.393(12) . ?
C21C C22C 1.394(13) . ?
C22C C23C 1.388(13) . ?
C23C C24C 1.385(13) . ?
C24C C25C 1.371(13) . ?
C25C C26C 1.381(13) . ?
C28C C35C 1.51(2) . ?
C28C C29C 1.55(2) . ?
C29C C30C 1.372(12) . ?
C29C C34C 1.376(12) . ?
C30C C31C 1.375(13) . ?
C31C C32C 1.374(12) . ?
C32C C33C 1.363(13) . ?
C33C C34C 1.373(13) . ?
C36C C37C 1.35(2) . ?
C36C C41C 1.37(2) . ?
C37C C38C 1.40(2) . ?
C37C C43C 1.50(2) . ?
C38C C39C 1.39(3) . ?
C39C C40C 1.39(2) . ?
C39C C42C 1.56(2) . ?
C40C C41C 1.35(2) . ?
C41C C51C 1.64(3) . ?
C43C C44C 1.53(2) . ?
C43C C50C 1.55(3) . ?
C44C C49C 1.382(13) . ?
C44C C45C 1.384(13) . ?
C45C C46C 1.396(13) . ?
C46C C47C 1.367(13) . ?
C47C C48C 1.365(13) . ?
C48C C49C 1.389(13) . ?
C51C C52C 1.50(2) . ?
C51C C58C 1.58(2) . ?
C52C C57C 1.380(12) . ?
C52C C53C 1.386(12) . ?
C53C C54C 1.387(12) . ?
C54C C55C 1.381(13) . ?
C55C C56C 1.393(13) . ?
C56C C57C 1.385(13) . ?
C1A C11A 1.53(2) . ?
C1A C2A 1.54(2) . ?
C2A C12A 1.38(2) . ?
C2A C3A 1.40(2) . ?
C3A C4A 1.42(3) . ?
C4A C5A 1.30(2) . ?
C5A C6A 1.44(2) . ?
C6A C7A 1.36(2) . ?
C6A C12A 1.40(2) . ?
C7A C8A 1.39(2) . ?
C8A C9A 1.43(3) . ?
C9A C10A 1.37(2) . ?
C10A C12A 1.43(2) . ?
C10A C11A 1.49(3) . ?
C13A C18A 1.41(2) . ?
C13A C14A 1.41(2) . ?
C14A C15A 1.43(2) . ?
C14A C20A 1.53(2) . ?
C15A C16A 1.39(2) . ?
C16A C17A 1.35(2) . ?
C16A C19A 1.59(2) . ?
C17A C18A 1.40(2) . ?
C18A C28A 1.56(2) . ?
C20A C27A 1.41(2) . ?
C20A C21A 1.54(3) . ?
C21A C26A 1.381(13) . ?
C21A C22A 1.400(13) . ?
C22A C23A 1.395(14) . ?
C23A C24A 1.375(14) . ?
C24A C25A 1.386(14) . ?
C25A C26A 1.397(14) . ?
C28A C29A 1.54(2) . ?
C28A C35A 1.61(2) . ?
C29A C30A 1.392(12) . ?
C29A C34A 1.401(12) . ?
C30A C31A 1.387(12) . ?
C31A C32A 1.387(12) . ?
C32A C33A 1.374(12) . ?
C33A C34A 1.384(12) . ?
C36A C41A 1.35(2) . ?
C36A C37A 1.41(2) . ?
C37A C38A 1.36(2) . ?
C37A C43A 1.53(2) . ?
C38A C39A 1.43(2) . ?
C39A C40A 1.36(2) . ?
C39A C42A 1.50(2) . ?
C40A C41A 1.39(2) . ?
C41A C51A 1.44(2) . ?
C43A C44A 1.50(2) . ?
C43A C50A 1.57(2) . ?
C44A C49A 1.380(12) . ?
C44A C45A 1.400(13) . ?
C45A C46A 1.398(13) . ?
C46A C47A 1.388(13) . ?
C47A C48A 1.387(13) . ?
C48A C49A 1.387(12) . ?
C51A C58A 1.53(3) . ?
C51A C52A 1.53(2) . ?
C52A C57A 1.373(13) . ?
C52A C53A 1.383(13) . ?
C53A C54A 1.381(13) . ?
C54A C55A 1.380(13) . ?
C55A C56A 1.387(13) . ?
C56A C57A 1.387(13) . ?
C1B C2B 1.45(2) . ?
C1B C11B 1.60(2) . ?
C2B C3B 1.34(2) . ?
C2B C12B 1.44(2) . ?
C3B C4B 1.47(2) . ?
C4B C5B 1.36(2) . ?
C5B C6B 1.38(2) . ?
C6B C12B 1.38(2) . ?
C6B C7B 1.44(2) . ?
C7B C8B 1.29(2) . ?
C8B C9B 1.45(3) . ?
C9B C10B 1.34(2) . ?
C10B C12B 1.35(2) . ?
C10B C11B 1.49(2) . ?
C13B C18B 1.32(2) . ?
C13B C14B 1.39(2) . ?
C14B C15B 1.42(2) . ?
C14B C20B 1.58(2) . ?
C15B C16B 1.41(3) . ?
C16B C17B 1.36(3) . ?
C16B C19B 1.49(3) . ?
C17B C18B 1.45(2) . ?
C18B C28B 1.49(2) . ?
C20B C21B 1.50(3) . ?
C20B C27B 1.56(3) . ?
C21B C22B 1.368(13) . ?
C21B C26B 1.392(14) . ?
C22B C23B 1.399(13) . ?
C23B C24B 1.387(13) . ?
C24B C25B 1.385(14) . ?
C25B C26B 1.403(14) . ?
C28B C29B 1.49(2) . ?
C28B C35B 1.57(3) . ?
C29B C34B 1.391(13) . ?
C29B C30B 1.395(13) . ?
C30B C31B 1.394(13) . ?
C31B C32B 1.393(13) . ?
C32B C33B 1.374(13) . ?
C33B C34B 1.395(13) . ?
C36B C41B 1.34(2) . ?
C36B C37B 1.43(2) . ?
C37B C38B 1.45(2) . ?
C37B C43B 1.55(3) . ?
C38B C39B 1.40(3) . ?
C39B C40B 1.35(3) . ?
C39B C42B 1.58(3) . ?
C40B C41B 1.42(2) . ?
C41B C51B 1.48(2) . ?
C43B C50B 1.48(3) . ?
C43B C44B 1.61(3) . ?
C44B C49B 1.387(13) . ?
C44B C45B 1.400(14) . ?
C45B C46B 1.395(14) . ?
C46B C47B 1.387(14) . ?
C47B C48B 1.389(14) . ?
C48B C49B 1.414(14) . ?
C51B C52B 1.51(2) . ?
C51B C58B 1.59(2) . ?
C52B C57B 1.381(13) . ?
C52B C53B 1.399(12) . ?
C53B C54B 1.377(13) . ?
C54B C55B 1.369(13) . ?
C55B C56B 1.387(13) . ?
C56B C57B 1.383(13) . ?
O1S C5S 1.4071 . ?
O1S C3S 1.4196 . ?
O3S C14S 1.6171 . ?
O3S C11S 1.6285 . ?
O2S C6S 1.3670 . ?
O2S C10S 1.6312 . ?
C1S C2S 1.3894 . ?
C1S C5S 1.6648 . ?
C2S C3S 1.4121 . ?
C6S C7S 1.4628 . ?
C7S C8S 1.4768 . ?
C8S C10S 1.3830 . ?
C11S C12S 1.6850 . ?
C12S C13S 1.6180 . ?
C13S C14S 1.3736 . ?
